data_4126268
loop_
_publ_author_name
'Ronson, Tanya K.'
'Meng, Wenjing'
'Nitschke, Jonathan R.'

_publ_section_title
;
 Design Principles for the Optimization of Guest Binding in
 Aromatic-Paneled Fe(II)4L6 Cages.
;
_journal_issue 28
_journal_name_full 'Journal of the American Chemical Society'
_journal_page_first 9698
_journal_page_last 9707
_journal_paper_doi 10.1021/jacs.7b05202
_journal_volume 139
_journal_year 2017
_chemical_formula_moiety 'C204 H144 Fe4 N24, 3.333(C2 F6 N O4 S2), 4.667(As F6), 10(C6 H6)'
_chemical_formula_sum 'C270.67 H204 As4.67 F48 Fe4 N27.33 O13.33 S6.67'
_chemical_formula_weight 5751.43
_space_group_crystal_system monoclinic
_space_group_IT_number 15
_space_group_name_Hall '-C 2yc'
_space_group_name_H-M_alt 'C 1 2/c 1'
_symmetry_space_group_name_Hall '-C 2yc'
_symmetry_space_group_name_H-M 'C 1 2/c 1'
_atom_sites_solution_hydrogens geom
_audit_creation_method SHELXL-2014/7
_cell_angle_alpha 90
_cell_angle_beta 98.2840(10)
_cell_angle_gamma 90
_cell_formula_units_Z 4
_cell_length_a 42.0550(17)
_cell_length_b 16.8720(7)
_cell_length_c 42.2649(18)
_cell_measurement_reflns_used 9862
_cell_measurement_temperature 180(2)
_cell_measurement_theta_max 94.484
_cell_measurement_theta_min 5.652
_cell_volume 29676(2)
_computing_cell_refinement 'Bruker SAINT'
_computing_data_collection 'Bruker APEX2'
_computing_data_reduction 'Bruker SAINT'
_computing_structure_refinement 'SHELXL-2014/7 (Sheldrick, 2014)'
_computing_structure_solution 'SHELXT (Sheldrick, 2014)'
_diffrn_ambient_temperature 180(2)
_diffrn_measured_fraction_theta_full 0.994
_diffrn_measured_fraction_theta_max 0.994
_diffrn_measurement_device_type 'Bruker APEX-II CCD'
_diffrn_measurement_method '\f and \w scans'
_diffrn_radiation_monochromator graphite
_diffrn_radiation_source 'sealed tube'
_diffrn_radiation_type CuK\a
_diffrn_radiation_wavelength 1.54178
_diffrn_reflns_av_R_equivalents 0.0608
_diffrn_reflns_av_unetI/netI 0.0613
_diffrn_reflns_Laue_measured_fraction_full 0.994
_diffrn_reflns_Laue_measured_fraction_max 0.994
_diffrn_reflns_limit_h_max 38
_diffrn_reflns_limit_h_min -38
_diffrn_reflns_limit_k_max 11
_diffrn_reflns_limit_k_min -15
_diffrn_reflns_limit_l_max 39
_diffrn_reflns_limit_l_min -37
_diffrn_reflns_number 48065
_diffrn_reflns_point_group_measured_fraction_full 0.994
_diffrn_reflns_point_group_measured_fraction_max 0.994
_diffrn_reflns_theta_full 45.543
_diffrn_reflns_theta_max 45.543
_diffrn_reflns_theta_min 2.113
_diffrn_standards_number 0
_exptl_absorpt_coefficient_mu 3.311
_exptl_absorpt_correction_T_max 0.7493
_exptl_absorpt_correction_T_min 0.5126
_exptl_absorpt_correction_type multi-scan
_exptl_absorpt_process_details SADABS
_exptl_crystal_colour purple
_exptl_crystal_density_diffrn 1.287
_exptl_crystal_description block
_exptl_crystal_F_000 11691
_exptl_crystal_size_max 0.240
_exptl_crystal_size_mid 0.170
_exptl_crystal_size_min 0.060
_refine_diff_density_max 1.031
_refine_diff_density_min -1.206
_refine_diff_density_rms 0.119
_refine_ls_extinction_method none
_refine_ls_goodness_of_fit_ref 1.126
_refine_ls_hydrogen_treatment constr
_refine_ls_matrix_type full
_refine_ls_number_parameters 1706
_refine_ls_number_reflns 12253
_refine_ls_number_restraints 3400
_refine_ls_restrained_S_all 1.037
_refine_ls_R_factor_all 0.1439
_refine_ls_R_factor_gt 0.1122
_refine_ls_shift/su_max 0.006
_refine_ls_shift/su_mean 0.000
_refine_ls_structure_factor_coef Fsqd
_refine_ls_weighting_details 'w=1/[\s^2^(Fo^2^)+(0.2000P)^2^+250.0000P] where P=(Fo^2^+2Fc^2^)/3'
_refine_ls_weighting_scheme calc
_refine_ls_wR_factor_gt 0.3109
_refine_ls_wR_factor_ref 0.3370
_reflns_Friedel_coverage 0.000
_reflns_number_gt 8677
_reflns_number_total 12253
_reflns_threshold_expression 'I > 2\s(I)'
_cod_data_source_file ja7b05202_si_004.cif
_cod_data_source_block jnb226_sq
_cod_depositor_comments 'Adding full bibliography for 4126266--4126308.cif.'
_cod_database_code 4126268
_shelx_shelxl_version_number 2014/7
_shelx_space_group_comment
;
The symmetry employed for this shelxl refinement is uniquely defined
by the following loop, which should always be used as a source of
symmetry information in preference to the above space-group names.
They are only intended as comments.
;
_shelx_estimated_absorpt_t_min 0.504
_shelx_estimated_absorpt_t_max 0.826

loop_
_space_group_symop_operation_xyz
'x, y, z'
'-x, y, -z+1/2'
'x+1/2, y+1/2, z'
'-x+1/2, y+1/2, -z+1/2'
'-x, -y, -z'
'x, -y, z-1/2'
'-x+1/2, -y+1/2, -z'
'x+1/2, -y+1/2, z-1/2'

loop_
_atom_site_label
_atom_site_type_symbol
_atom_site_fract_x
_atom_site_fract_y
_atom_site_fract_z
_atom_site_U_iso_or_equiv
_atom_site_adp_type
_atom_site_occupancy
_atom_site_site_symmetry_order
_atom_site_calc_flag
_atom_site_refinement_flags_posn
_atom_site_refinement_flags_adp
_atom_site_refinement_flags_occupancy
_atom_site_disorder_assembly
_atom_site_disorder_group
Fe1 Fe 0.27903(5) -0.07792(13) 0.17393(5) 0.0678(7) Uani 1 1 d . . . . .
Fe2 Fe 0.46153(5) 0.74443(10) 0.46510(4) 0.0477(6) Uani 1 1 d . . . . .
N1 N 0.2792(2) -0.1887(6) 0.1908(2) 0.075(3) Uani 1 1 d D U . . .
N2 N 0.3002(2) -0.0592(6) 0.2178(2) 0.066(3) Uani 1 1 d D U . . .
N3 N 0.4288(2) 0.7283(5) 0.4266(2) 0.053(2) Uani 1 1 d D U . . .
N4 N 0.4502(2) 0.8561(5) 0.4559(2) 0.053(2) Uani 1 1 d D U . . .
C1 C 0.2689(3) -0.2553(8) 0.1747(3) 0.078(4) Uani 1 1 d D U . . .
H1 H 0.2610 -0.2513 0.1525 0.094 Uiso 1 1 calc R U . . .
C2 C 0.2693(3) -0.3279(8) 0.1889(3) 0.085(4) Uani 1 1 d D U . . .
H2 H 0.2621 -0.3735 0.1768 0.102 Uiso 1 1 calc R U . . .
C3 C 0.2805(3) -0.3342(9) 0.2210(3) 0.089(4) Uani 1 1 d D U . . .
H3 H 0.2814 -0.3843 0.2314 0.107 Uiso 1 1 calc R U . . .
C4 C 0.2904(3) -0.2662(8) 0.2381(3) 0.083(4) Uani 1 1 d D U . . .
H4 H 0.2978 -0.2691 0.2604 0.100 Uiso 1 1 calc R U . . .
C5 C 0.2895(3) -0.1957(8) 0.2227(3) 0.077(3) Uani 1 1 d D U . . .
C6 C 0.3009(3) -0.1206(8) 0.2367(3) 0.074(3) Uani 1 1 d D U . . .
H6 H 0.3086 -0.1161 0.2589 0.089 Uiso 1 1 calc R U . . .
C7 C 0.3115(3) 0.0152(7) 0.2325(3) 0.064(3) Uani 1 1 d D U . . .
C8 C 0.3394(3) 0.0480(7) 0.2258(3) 0.070(4) Uani 1 1 d D U . . .
H8 H 0.3507 0.0245 0.2103 0.084 Uiso 1 1 calc R U . . .
C9 C 0.3514(3) 0.1163(7) 0.2420(3) 0.068(4) Uani 1 1 d D U . . .
H9 H 0.3713 0.1373 0.2378 0.082 Uiso 1 1 calc R U . . .
C10 C 0.3351(3) 0.1545(7) 0.2638(3) 0.069(3) Uani 1 1 d D U . . .
C11 C 0.3057(3) 0.1228(9) 0.2685(3) 0.090(4) Uani 1 1 d D U . . .
H11 H 0.2934 0.1488 0.2826 0.107 Uiso 1 1 calc R U . . .
C12 C 0.2940(3) 0.0541(8) 0.2531(3) 0.085(4) Uani 1 1 d D U . . .
H12 H 0.2738 0.0335 0.2567 0.102 Uiso 1 1 calc R U . . .
C13 C 0.3488(3) 0.2274(7) 0.2809(3) 0.066(3) Uani 1 1 d D U . . .
C14 C 0.3443(3) 0.2392(7) 0.3115(3) 0.069(3) Uani 1 1 d D U . . .
H14 H 0.3323 0.2018 0.3217 0.083 Uiso 1 1 calc R U . . .
C15 C 0.3575(3) 0.3082(7) 0.3287(3) 0.062(3) Uani 1 1 d D U . . .
C16 C 0.3524(3) 0.3224(7) 0.3601(3) 0.073(3) Uani 1 1 d D U . . .
H16 H 0.3405 0.2860 0.3708 0.088 Uiso 1 1 calc R U . . .
C17 C 0.3651(3) 0.3903(7) 0.3754(3) 0.071(3) Uani 1 1 d D U . . .
H17 H 0.3614 0.4003 0.3967 0.085 Uiso 1 1 calc R U . . .
C18 C 0.3831(3) 0.4447(7) 0.3604(3) 0.057(3) Uani 1 1 d D U . . .
C19 C 0.3887(3) 0.4310(7) 0.3301(3) 0.060(3) Uani 1 1 d D U . . .
H19 H 0.4010 0.4678 0.3200 0.072 Uiso 1 1 calc R U . . .
C20 C 0.3762(3) 0.3616(7) 0.3132(3) 0.057(3) Uani 1 1 d D U . . .
C21 C 0.3810(3) 0.3489(8) 0.2811(3) 0.071(3) Uani 1 1 d D U . . .
H21 H 0.3933 0.3849 0.2704 0.085 Uiso 1 1 calc R U . . .
C22 C 0.3674(3) 0.2831(7) 0.2660(3) 0.070(3) Uani 1 1 d D U . . .
H22 H 0.3704 0.2739 0.2445 0.084 Uiso 1 1 calc R U . . .
C23 C 0.3953(3) 0.5184(6) 0.3787(3) 0.054(3) Uani 1 1 d D U . . .
C24 C 0.3785(3) 0.5537(7) 0.4004(3) 0.068(3) Uani 1 1 d D U . . .
H24 H 0.3590 0.5303 0.4047 0.082 Uiso 1 1 calc R U . . .
C25 C 0.3893(3) 0.6225(7) 0.4162(3) 0.064(3) Uani 1 1 d D U . . .
H25 H 0.3771 0.6464 0.4309 0.077 Uiso 1 1 calc R U . . .
C26 C 0.4171(3) 0.6556(6) 0.4108(2) 0.048(3) Uani 1 1 d D U . . .
C27 C 0.4362(3) 0.6192(7) 0.3901(3) 0.065(3) Uani 1 1 d D U . . .
H27 H 0.4566 0.6400 0.3874 0.078 Uiso 1 1 calc R U . . .
C28 C 0.4241(3) 0.5522(7) 0.3739(3) 0.062(3) Uani 1 1 d D U . . .
H28 H 0.4360 0.5286 0.3589 0.074 Uiso 1 1 calc R U . . .
C29 C 0.4128(3) 0.7904(6) 0.4174(3) 0.054(3) Uani 1 1 d D U . . .
H29 H 0.3942 0.7888 0.4017 0.065 Uiso 1 1 calc R U . . .
C30 C 0.4251(3) 0.8654(6) 0.4330(3) 0.058(3) Uani 1 1 d D U . . .
C31 C 0.4124(3) 0.9384(7) 0.4236(3) 0.075(4) Uani 1 1 d D U . . .
H31 H 0.3943 0.9428 0.4075 0.090 Uiso 1 1 calc R U . . .
C32 C 0.4270(4) 1.0052(8) 0.4383(3) 0.084(4) Uani 1 1 d D U . . .
H32 H 0.4189 1.0567 0.4327 0.101 Uiso 1 1 calc R U . . .
C33 C 0.4528(3) 0.9955(7) 0.4607(3) 0.072(3) Uani 1 1 d D U . . .
H33 H 0.4635 1.0407 0.4705 0.087 Uiso 1 1 calc R U . . .
C34 C 0.4639(3) 0.9211(6) 0.4695(3) 0.062(3) Uani 1 1 d D U . . .
H34 H 0.4818 0.9159 0.4858 0.074 Uiso 1 1 calc R U . . .
N5 N 0.4255(2) 0.7304(5) 0.49063(19) 0.047(2) Uani 1 1 d D U . . .
N6 N 0.4648(2) 0.6283(5) 0.47287(19) 0.041(2) Uani 1 1 d D U . . .
N7 N 0.7233(2) 0.0356(7) 0.3375(2) 0.069(3) Uani 1 1 d D U . . .
N8 N 0.7614(2) -0.0513(7) 0.3095(2) 0.073(3) Uani 1 1 d D U . . .
C41 C 0.4064(3) 0.7854(7) 0.5014(3) 0.058(3) Uani 1 1 d D U . . .
H41 H 0.4105 0.8395 0.4971 0.070 Uiso 1 1 calc R U . . .
C42 C 0.3820(3) 0.7690(8) 0.5177(3) 0.065(3) Uani 1 1 d D U . . .
H42 H 0.3704 0.8105 0.5260 0.078 Uiso 1 1 calc R U . . .
C43 C 0.3744(3) 0.6916(7) 0.5222(3) 0.065(3) Uani 1 1 d D U . . .
H43 H 0.3564 0.6783 0.5324 0.078 Uiso 1 1 calc R U . . .
C44 C 0.3931(3) 0.6334(7) 0.5118(3) 0.057(3) Uani 1 1 d D U . . .
H44 H 0.3888 0.5791 0.5155 0.069 Uiso 1 1 calc R U . . .
C45 C 0.4179(3) 0.6542(6) 0.4961(3) 0.048(3) Uani 1 1 d D U . . .
C46 C 0.4411(3) 0.5993(7) 0.4856(3) 0.049(3) Uani 1 1 d D U . . .
H46 H 0.4388 0.5437 0.4881 0.059 Uiso 1 1 calc R U . . .
C47 C 0.4872(2) 0.5745(6) 0.4620(2) 0.041(2) Uani 1 1 d D U . . .
C48 C 0.4766(3) 0.5126(6) 0.4417(2) 0.047(3) Uani 1 1 d D U . . .
H48 H 0.4544 0.5015 0.4364 0.056 Uiso 1 1 calc R U . . .
C49 C 0.4993(2) 0.4674(6) 0.4293(3) 0.048(3) Uani 1 1 d D U . . .
H49 H 0.4922 0.4242 0.4157 0.058 Uiso 1 1 calc R U . . .
C50 C 0.5317(2) 0.4822(6) 0.4357(3) 0.046(3) Uani 1 1 d D U . . .
C51 C 0.5419(3) 0.5423(6) 0.4576(2) 0.046(3) Uani 1 1 d D U . . .
H51 H 0.5642 0.5520 0.4635 0.055 Uiso 1 1 calc R U . . .
C52 C 0.5201(2) 0.5870(6) 0.4707(3) 0.047(3) Uani 1 1 d D U . . .
H52 H 0.5274 0.6270 0.4859 0.056 Uiso 1 1 calc R U . . .
C53 C 0.5559(3) 0.4369(6) 0.4211(3) 0.049(3) Uani 1 1 d D U . . .
C54 C 0.5528(3) 0.3581(6) 0.4160(3) 0.047(3) Uani 1 1 d D U . . .
H54 H 0.5338 0.3325 0.4203 0.056 Uiso 1 1 calc R U . . .
C55 C 0.5772(3) 0.3116(6) 0.4044(3) 0.049(3) Uani 1 1 d D U . . .
C56 C 0.5760(3) 0.2292(6) 0.4028(3) 0.056(3) Uani 1 1 d D U . . .
H56 H 0.5576 0.2018 0.4078 0.067 Uiso 1 1 calc R U . . .
C57 C 0.6014(3) 0.1872(7) 0.3939(3) 0.056(3) Uani 1 1 d D U . . .
H57 H 0.6007 0.1310 0.3934 0.067 Uiso 1 1 calc R U . . .
C58 C 0.6284(3) 0.2268(7) 0.3855(3) 0.057(3) Uani 1 1 d D U . . .
C59 C 0.6295(3) 0.3061(7) 0.3866(3) 0.063(3) Uani 1 1 d D U . . .
H59 H 0.6473 0.3326 0.3799 0.076 Uiso 1 1 calc R U . . .
C60 C 0.6049(3) 0.3516(6) 0.3975(3) 0.055(3) Uani 1 1 d D U . . .
C61 C 0.6075(3) 0.4349(7) 0.4014(3) 0.070(3) Uani 1 1 d D U . . .
H61 H 0.6257 0.4621 0.3960 0.084 Uiso 1 1 calc R U . . .
C62 C 0.5839(3) 0.4754(7) 0.4128(3) 0.060(3) Uani 1 1 d D U . . .
H62 H 0.5860 0.5311 0.4155 0.071 Uiso 1 1 calc R U . . .
C63 C 0.6546(3) 0.1782(7) 0.3740(3) 0.060(3) Uani 1 1 d D U . . .
C64 C 0.6673(3) 0.1131(7) 0.3908(3) 0.070(4) Uani 1 1 d D U . . .
H64 H 0.6603 0.1003 0.4106 0.084 Uiso 1 1 calc R U . . .
C65 C 0.6900(3) 0.0659(8) 0.3795(3) 0.076(4) Uani 1 1 d D U . . .
H65 H 0.6983 0.0204 0.3911 0.091 Uiso 1 1 calc R U . . .
C66 C 0.7006(3) 0.0855(7) 0.3510(3) 0.066(3) Uani 1 1 d D U . . .
C67 C 0.6885(3) 0.1535(7) 0.3339(3) 0.072(4) Uani 1 1 d D U . . .
H67 H 0.6956 0.1674 0.3143 0.086 Uiso 1 1 calc R U . . .
C68 C 0.6662(3) 0.1988(7) 0.3460(3) 0.063(3) Uani 1 1 d D U . . .
H68 H 0.6584 0.2456 0.3350 0.076 Uiso 1 1 calc R U . . .
C69 C 0.7476(3) 0.0723(9) 0.3311(3) 0.079(4) Uani 1 1 d D U . . .
H69 H 0.7514 0.1266 0.3363 0.095 Uiso 1 1 calc R U . . .
C70 C 0.7703(3) 0.0238(9) 0.3144(3) 0.077(3) Uani 1 1 d D U . . .
C71 C 0.7972(3) 0.0560(9) 0.3046(4) 0.096(4) Uani 1 1 d D U . . .
H71 H 0.8027 0.1101 0.3084 0.115 Uiso 1 1 calc R U . . .
C72 C 0.8159(3) 0.0064(10) 0.2887(4) 0.096(4) Uani 1 1 d D U . . .
H72 H 0.8355 0.0246 0.2826 0.115 Uiso 1 1 calc R U . . .
C73 C 0.8057(3) -0.0685(9) 0.2823(4) 0.090(4) Uani 1 1 d D U . . .
H73 H 0.8170 -0.1012 0.2695 0.108 Uiso 1 1 calc R U . . .
C74 C 0.7792(3) -0.0989(9) 0.2938(3) 0.081(4) Uani 1 1 d D U . . .
H74 H 0.7736 -0.1531 0.2907 0.097 Uiso 1 1 calc R U . . .
N9 N 0.2577(2) -0.1071(6) 0.1310(2) 0.072(3) Uani 1 1 d D U . . .
N10 N 0.3178(2) -0.1060(7) 0.1541(2) 0.069(3) Uani 1 1 d D U . . .
C81 C 0.2264(3) -0.1052(9) 0.1191(3) 0.088(4) Uani 1 1 d D U . . .
H81 H 0.2117 -0.0889 0.1329 0.106 Uiso 1 1 calc R U . . .
C82 C 0.2143(3) -0.1253(10) 0.0883(3) 0.103(5) Uani 1 1 d D U . . .
H82 H 0.1919 -0.1220 0.0811 0.124 Uiso 1 1 calc R U . . .
C83 C 0.2352(3) -0.1506(11) 0.0678(4) 0.117(5) Uani 1 1 d D U . . .
H83 H 0.2273 -0.1662 0.0465 0.140 Uiso 1 1 calc R U . . .
C84 C 0.2681(3) -0.1526(10) 0.0790(3) 0.101(5) Uani 1 1 d D U . . .
H84 H 0.2832 -0.1672 0.0654 0.121 Uiso 1 1 calc R U . . .
C85 C 0.2781(3) -0.1325(9) 0.1109(3) 0.083(4) Uani 1 1 d D U . . .
C86 C 0.3113(3) -0.1299(8) 0.1253(3) 0.075(4) Uani 1 1 d D U . . .
H86 H 0.3279 -0.1455 0.1136 0.090 Uiso 1 1 calc R U . . .
C87 C 0.3509(3) -0.0996(7) 0.1683(3) 0.060(3) Uani 1 1 d D U . . .
C88 C 0.3619(3) -0.1374(8) 0.1964(3) 0.067(3) Uani 1 1 d D U . . .
H88 H 0.3477 -0.1695 0.2065 0.080 Uiso 1 1 calc R U . . .
C89 C 0.3935(3) -0.1285(8) 0.2100(3) 0.070(3) Uani 1 1 d D U . . .
H89 H 0.4011 -0.1555 0.2294 0.084 Uiso 1 1 calc R U . . .
C90 C 0.4146(3) -0.0808(8) 0.1959(3) 0.065(3) Uani 1 1 d D U . . .
C91 C 0.4032(3) -0.0435(8) 0.1678(3) 0.068(3) Uani 1 1 d D U . . .
H91 H 0.4173 -0.0106 0.1580 0.081 Uiso 1 1 calc R U . . .
C92 C 0.3721(3) -0.0518(8) 0.1534(3) 0.066(3) Uani 1 1 d D U . . .
H92 H 0.3648 -0.0260 0.1337 0.079 Uiso 1 1 calc R U . . .
C93 C 0.4556(3) -0.0679(8) 0.2441(3) 0.074(4) Uani 1 1 d D U . . .
H93 H 0.4385 -0.0674 0.2565 0.089 Uiso 1 1 calc R U . . .
C94 C 0.4487(3) -0.0721(8) 0.2113(3) 0.065(3) Uani 1 1 d D U . . .
C95 C 0.4734(3) -0.0668(8) 0.1929(3) 0.069(3) Uani 1 1 d D U . . .
H95 H 0.4686 -0.0658 0.1703 0.082 Uiso 1 1 calc R U . . .
C96 C 0.5054(3) -0.0630(7) 0.2076(3) 0.063(3) Uani 1 1 d D U . . .
H96 H 0.5223 -0.0596 0.1949 0.075 Uiso 1 1 calc R U . . .
C97 C 0.5123(3) -0.0641(8) 0.2404(3) 0.064(3) Uani 1 1 d . U . . .
N11 N 0.4942(2) 0.7685(5) 0.5027(2) 0.049(2) Uani 1 1 d D U . . .
N12 N 0.5003(2) 0.7579(5) 0.4432(2) 0.049(2) Uani 1 1 d D U . . .
C101 C 0.4903(3) 0.7692(7) 0.5336(3) 0.055(3) Uani 1 1 d D U . . .
H101 H 0.4692 0.7625 0.5389 0.066 Uiso 1 1 calc R U . . .
C102 C 0.5153(3) 0.7792(7) 0.5582(3) 0.061(3) Uani 1 1 d D U . . .
H102 H 0.5114 0.7801 0.5798 0.073 Uiso 1 1 calc R U . . .
C103 C 0.5464(3) 0.7878(7) 0.5510(3) 0.062(3) Uani 1 1 d D U . . .
H103 H 0.5641 0.7921 0.5677 0.074 Uiso 1 1 calc R U . . .
C104 C 0.5512(3) 0.7902(7) 0.5191(3) 0.059(3) Uani 1 1 d D U . . .
H104 H 0.5720 0.7988 0.5134 0.071 Uiso 1 1 calc R U . . .
C105 C 0.5247(3) 0.7794(6) 0.4957(3) 0.053(3) Uani 1 1 d D U . . .
C106 C 0.5261(3) 0.7738(7) 0.4619(3) 0.058(3) Uani 1 1 d D U . . .
H106 H 0.5457 0.7818 0.4538 0.069 Uiso 1 1 calc R U . . .
C107 C 0.5030(3) 0.7495(6) 0.4097(2) 0.051(3) Uani 1 1 d D U . . .
C108 C 0.4830(3) 0.7924(7) 0.3872(3) 0.059(3) Uani 1 1 d D U . . .
H108 H 0.4675 0.8276 0.3936 0.070 Uiso 1 1 calc R U . . .
C109 C 0.4857(3) 0.7831(7) 0.3549(3) 0.066(3) Uani 1 1 d D U . . .
H109 H 0.4719 0.8119 0.3392 0.079 Uiso 1 1 calc R U . . .
C110 C 0.5086(3) 0.7322(7) 0.3455(3) 0.068(3) Uani 1 1 d D U . . .
C111 C 0.5282(3) 0.6916(8) 0.3683(3) 0.076(4) Uani 1 1 d D U . . .
H111 H 0.5440 0.6572 0.3619 0.091 Uiso 1 1 calc R U . . .
C112 C 0.5260(3) 0.6986(7) 0.4004(3) 0.066(3) Uani 1 1 d D U . . .
H112 H 0.5399 0.6693 0.4159 0.080 Uiso 1 1 calc R U . . .
C113 C 0.5403(3) 0.7189(8) 0.2998(3) 0.083(4) Uani 1 1 d D U . . .
H113 H 0.5593 0.7168 0.3150 0.100 Uiso 1 1 calc R U . . .
C114 C 0.5104(3) 0.7229(8) 0.3105(3) 0.074(3) Uani 1 1 d D U . . .
C115 C 0.4830(3) 0.7235(8) 0.2884(3) 0.077(4) Uani 1 1 d D U . . .
H115 H 0.4626 0.7263 0.2956 0.092 Uiso 1 1 calc R U . . .
C116 C 0.4842(3) 0.7202(8) 0.2551(3) 0.072(4) Uani 1 1 d D U . . .
C117 C 0.4573(4) 0.7178(9) 0.2319(3) 0.083(4) Uani 1 1 d . U . . .
H117 H 0.4366 0.7154 0.2384 0.099 Uiso 1 1 calc R U . . .
C121 C 0.4337(4) 0.2897(8) 0.2247(4) 0.178(8) Uani 1 1 d G U . . .
H121 H 0.4291 0.3447 0.2260 0.213 Uiso 1 1 calc R U . . .
C122 C 0.4485(4) 0.2494(10) 0.2515(3) 0.176(8) Uani 1 1 d G U . . .
H122 H 0.4540 0.2768 0.2712 0.211 Uiso 1 1 calc R U . . .
C123 C 0.4552(4) 0.1690(10) 0.2495(3) 0.173(7) Uani 1 1 d G U . . .
H123 H 0.4653 0.1415 0.2679 0.208 Uiso 1 1 calc R U . . .
C124 C 0.4471(5) 0.1290(8) 0.2208(4) 0.207(9) Uani 1 1 d G U . . .
H124 H 0.4517 0.0741 0.2194 0.249 Uiso 1 1 calc R U . . .
C125 C 0.4323(4) 0.1693(10) 0.1939(3) 0.192(8) Uani 1 1 d G U . . .
H125 H 0.4268 0.1420 0.1743 0.230 Uiso 1 1 calc R U . . .
C126 C 0.4256(4) 0.2497(10) 0.1959(3) 0.148(6) Uani 1 1 d G U . . .
H126 H 0.4155 0.2773 0.1775 0.178 Uiso 1 1 calc R U . . .
C127 C 0.4694(3) 0.5061(11) 0.2957(4) 0.173(7) Uani 1 1 d G U . . .
H127 H 0.4518 0.5357 0.2851 0.208 Uiso 1 1 calc R U . . .
C128 C 0.4864(4) 0.5338(9) 0.3242(4) 0.173(7) Uani 1 1 d G U . . .
H128 H 0.4804 0.5824 0.3330 0.208 Uiso 1 1 calc R U . . .
C129 C 0.5121(4) 0.4904(12) 0.3397(3) 0.183(8) Uani 1 1 d G U . . .
H129 H 0.5237 0.5094 0.3592 0.219 Uiso 1 1 calc R U . . .
C130 C 0.5208(4) 0.4193(12) 0.3268(5) 0.199(9) Uani 1 1 d G U . . .
H130 H 0.5384 0.3896 0.3374 0.238 Uiso 1 1 calc R U . . .
C131 C 0.5038(5) 0.3915(10) 0.2983(5) 0.211(9) Uani 1 1 d G U . . .
H131 H 0.5098 0.3429 0.2895 0.253 Uiso 1 1 calc R U . . .
C132 C 0.4781(4) 0.4349(12) 0.2828(3) 0.207(9) Uani 1 1 d G U . . .
H132 H 0.4665 0.4160 0.2633 0.248 Uiso 1 1 calc R U . . .
C133 C 0.3671(5) 1.2922(12) 0.5808(4) 0.193(8) Uani 1 1 d G U . . .
H133 H 0.3725 1.2778 0.5605 0.231 Uiso 1 1 calc R U . . .
C134 C 0.3840(4) 1.2596(10) 0.6084(6) 0.188(8) Uani 1 1 d G U . . .
H134 H 0.4009 1.2229 0.6070 0.225 Uiso 1 1 calc R U . . .
C135 C 0.3763(5) 1.2808(12) 0.6382(4) 0.202(8) Uani 1 1 d G U . . .
H135 H 0.3878 1.2585 0.6571 0.242 Uiso 1 1 calc R U . . .
C136 C 0.3516(6) 1.3345(13) 0.6403(4) 0.223(10) Uani 1 1 d G U . . .
H136 H 0.3463 1.3489 0.6606 0.268 Uiso 1 1 calc R U . . .
C137 C 0.3347(5) 1.3671(12) 0.6126(6) 0.253(11) Uani 1 1 d G U . . .
H137 H 0.3178 1.4038 0.6141 0.303 Uiso 1 1 calc R U . . .
C138 C 0.3425(5) 1.3459(13) 0.5829(4) 0.239(10) Uani 1 1 d G U . . .
H138 H 0.3309 1.3682 0.5640 0.287 Uiso 1 1 calc R U . . .
C139 C 0.4918(3) 0.2346(11) 0.3478(3) 0.159(6) Uani 1 1 d G U . . .
H139 H 0.5115 0.2549 0.3427 0.191 Uiso 1 1 calc R U . . .
C140 C 0.4680(4) 0.2863(7) 0.3548(3) 0.149(6) Uani 1 1 d G U . . .
H140 H 0.4715 0.3419 0.3545 0.179 Uiso 1 1 calc R U . . .
C141 C 0.4391(3) 0.2566(10) 0.3622(3) 0.148(6) Uani 1 1 d G U . . .
H141 H 0.4229 0.2920 0.3669 0.177 Uiso 1 1 calc R U . . .
C142 C 0.4340(3) 0.1753(11) 0.3626(3) 0.165(7) Uani 1 1 d G U . . .
H142 H 0.4143 0.1550 0.3676 0.198 Uiso 1 1 calc R U . . .
C143 C 0.4578(5) 0.1236(7) 0.3556(4) 0.177(7) Uani 1 1 d G U . . .
H143 H 0.4543 0.0680 0.3559 0.212 Uiso 1 1 calc R U . . .
C144 C 0.4867(4) 0.1532(10) 0.3482(3) 0.169(7) Uani 1 1 d G U . . .
H144 H 0.5029 0.1179 0.3435 0.203 Uiso 1 1 calc R U . . .
C145 C 0.1531(3) 0.0048(11) 0.2945(4) 0.078(6) Uani 0.5 1 d G U P . .
H145 H 0.1756 -0.0012 0.2944 0.094 Uiso 0.5 1 calc R U P . .
C146 C 0.1362(4) 0.0631(10) 0.2759(4) 0.075(6) Uani 0.5 1 d G U P . .
H146 H 0.1471 0.0970 0.2631 0.090 Uiso 0.5 1 calc R U P . .
C147 C 0.1034(4) 0.0719(10) 0.2760(4) 0.082(7) Uani 0.5 1 d G U P . .
H147 H 0.0918 0.1118 0.2633 0.098 Uiso 0.5 1 calc R U P . .
C148 C 0.0874(3) 0.0223(11) 0.2948(4) 0.082(7) Uani 0.5 1 d G U P . .
H148 H 0.0650 0.0283 0.2949 0.098 Uiso 0.5 1 calc R U P . .
C149 C 0.1043(4) -0.0360(10) 0.3134(4) 0.087(7) Uani 0.5 1 d G U P . .
H149 H 0.0934 -0.0699 0.3262 0.105 Uiso 0.5 1 calc R U P . .
C150 C 0.1371(4) -0.0448(10) 0.3133(4) 0.080(7) Uani 0.5 1 d G U P . .
H150 H 0.1487 -0.0847 0.3260 0.095 Uiso 0.5 1 calc R U P . .
C151 C 0.2174(7) -0.2605(18) -0.0075(6) 0.154(8) Uani 1 1 d . U . . .
H151 H 0.1950 -0.2691 -0.0132 0.184 Uiso 1 1 calc R U . . .
C152 C 0.2378(7) -0.320(2) 0.0095(7) 0.173(8) Uani 1 1 d . U . . .
H152 H 0.2290 -0.3680 0.0164 0.208 Uiso 1 1 calc R U . . .
C153 C 0.2689(7) -0.3074(18) 0.0149(6) 0.169(8) Uani 1 1 d . U . . .
H153 H 0.2824 -0.3483 0.0247 0.203 Uiso 1 1 calc R U . . .
As1 As 0.12400(4) -0.12586(10) 0.01789(4) 0.0771(6) Uani 1 1 d D . . . .
F1 F 0.1465(3) -0.0668(8) 0.0443(2) 0.172(5) Uani 1 1 d D . . . .
F2 F 0.1011(3) -0.1815(6) -0.0090(2) 0.144(4) Uani 1 1 d D . . . .
F3 F 0.1253(2) -0.0590(5) -0.0123(2) 0.115(3) Uani 1 1 d D . . . .
F4 F 0.1208(3) -0.1916(6) 0.0474(2) 0.141(4) Uani 1 1 d D . . . .
F5 F 0.1585(3) -0.1648(8) 0.0094(3) 0.179(5) Uani 1 1 d D U . . .
F6 F 0.0898(2) -0.0849(7) 0.0262(2) 0.142(4) Uani 1 1 d D . . . .
As2 As 0.24022(6) -0.13515(18) 0.30922(7) 0.1512(11) Uani 1 1 d D . . . .
F7 F 0.2762(5) -0.0982(17) 0.3295(8) 0.213(12) Uiso 0.371(10) 1 d D U P A 1
F8 F 0.2054(5) -0.1827(14) 0.2883(6) 0.167(10) Uiso 0.371(10) 1 d D U P A 1
F9 F 0.2488(7) -0.1135(16) 0.2729(4) 0.163(9) Uiso 0.371(10) 1 d D U P A 1
F10 F 0.2244(6) -0.147(2) 0.3446(5) 0.211(10) Uiso 0.371(10) 1 d D U P A 1
F11 F 0.2574(5) -0.2277(10) 0.3116(6) 0.173(10) Uiso 0.371(10) 1 d D U P A 1
F12 F 0.2188(5) -0.0530(12) 0.3149(7) 0.184(9) Uiso 0.371(10) 1 d D U P A 1
F7' F 0.2819(3) -0.1231(11) 0.3075(4) 0.170(7) Uiso 0.629(10) 1 d D U P A 2
F8' F 0.2000(3) -0.1520(12) 0.3075(5) 0.177(7) Uiso 0.629(10) 1 d D U P A 2
F9' F 0.2314(4) -0.0450(8) 0.2901(4) 0.139(6) Uiso 0.629(10) 1 d D U P A 2
F10' F 0.2487(4) -0.2171(10) 0.3316(4) 0.165(7) Uiso 0.629(10) 1 d D U P A 2
F11' F 0.2388(4) -0.1828(10) 0.2727(3) 0.179(7) Uiso 0.629(10) 1 d D U P A 2
F12' F 0.2450(6) -0.0952(13) 0.3464(4) 0.223(9) Uiso 0.629(10) 1 d D U P A 2
S1 S 0.44437(10) 0.9967(2) 0.55352(9) 0.0822(11) Uani 1 1 d D U . . .
S2 S 0.38301(15) 1.0616(4) 0.55051(13) 0.145(2) Uani 1 1 d D U . . .
N200 N 0.4075(2) 0.9914(7) 0.5580(3) 0.125(4) Uani 1 1 d D U . . .
O1 O 0.4561(3) 1.0548(5) 0.5336(2) 0.100(3) Uani 1 1 d D U . . .
O2 O 0.4530(3) 0.9161(5) 0.5475(3) 0.117(3) Uani 1 1 d D U . . .
O3 O 0.3983(4) 1.1380(7) 0.5460(4) 0.194(5) Uani 1 1 d D U . . .
O4 O 0.3589(3) 1.0607(8) 0.5706(3) 0.152(4) Uani 1 1 d D U . . .
C1A C 0.4631(3) 1.0168(8) 0.5942(2) 0.102(3) Uani 1 1 d D U . . .
C2A C 0.3622(4) 1.0418(13) 0.5102(3) 0.190(5) Uani 1 1 d D U . . .
F1A F 0.4537(2) 1.0868(5) 0.6025(2) 0.116(3) Uani 1 1 d D U . . .
F2A F 0.4944(2) 1.0164(6) 0.5952(2) 0.135(3) Uani 1 1 d D U . . .
F3A F 0.4544(2) 0.9622(5) 0.61358(19) 0.107(3) Uani 1 1 d D U . . .
F4A F 0.3828(3) 1.0404(11) 0.4898(3) 0.223(6) Uani 1 1 d D U . . .
F5A F 0.3506(4) 0.9687(11) 0.5134(4) 0.251(6) Uani 1 1 d D U . . .
F6A F 0.3401(4) 1.0931(11) 0.5026(3) 0.231(6) Uani 1 1 d D U . . .
S3 S 0.39901(15) -0.1005(4) 0.33098(15) 0.0961(18) Uani 0.6667 1 d D U P B 1
S4 S 0.3733(3) -0.2302(6) 0.2920(2) 0.102(3) Uani 0.6667 1 d D U P B 1
N201 N 0.4006(4) -0.1626(8) 0.3025(3) 0.089(4) Uani 0.6667 1 d D U P B 1
O5 O 0.4307(3) -0.0748(9) 0.3455(3) 0.099(4) Uani 0.6667 1 d D U P B 1
O6 O 0.3768(3) -0.1226(10) 0.3518(3) 0.107(4) Uani 0.6667 1 d D U P B 1
O7 O 0.3754(5) -0.2538(12) 0.2602(3) 0.111(6) Uani 0.6667 1 d D U P B 1
O8 O 0.3430(3) -0.2063(11) 0.3003(4) 0.108(4) Uani 0.6667 1 d D U P B 1
C3A C 0.3814(4) -0.0118(8) 0.3107(4) 0.111(4) Uani 0.6667 1 d D U P B 1
C4A C 0.3858(5) -0.3149(10) 0.3177(4) 0.118(4) Uani 0.6667 1 d D U P B 1
F1B F 0.3800(4) 0.0457(8) 0.3313(4) 0.132(4) Uani 0.6667 1 d D U P B 1
F2B F 0.3525(3) -0.0269(9) 0.2956(4) 0.139(5) Uani 0.6667 1 d D U P B 1
F3B F 0.3997(4) 0.0135(8) 0.2903(4) 0.131(4) Uani 0.6667 1 d D U P B 1
F4B F 0.4131(5) -0.3395(12) 0.3100(4) 0.141(5) Uani 0.6667 1 d D U P B 1
F5B F 0.3870(4) -0.2905(10) 0.3461(3) 0.139(5) Uani 0.6667 1 d D U P B 1
F6B F 0.3636(4) -0.3673(9) 0.3091(4) 0.142(5) Uani 0.6667 1 d D U P B 1
As3 As 0.3805(2) -0.2414(7) 0.30375(19) 0.138(5) Uani 0.3333 1 d D . P C 2
F13 F 0.4123(4) -0.1908(14) 0.2943(5) 0.106(9) Uiso 0.3333 1 d D U P C 2
F14 F 0.3484(6) -0.2929(17) 0.3110(7) 0.171(12) Uiso 0.3333 1 d D U P C 2
F15 F 0.3593(6) -0.1560(13) 0.3020(7) 0.160(13) Uiso 0.3333 1 d D U P C 2
F16 F 0.3925(6) -0.2266(17) 0.3427(4) 0.144(11) Uiso 0.3333 1 d D U P C 2
F17 F 0.3671(7) -0.257(2) 0.2647(5) 0.147(16) Uiso 0.3333 1 d D U P C 2
F18 F 0.4044(14) -0.322(3) 0.3043(8) 0.21(2) Uiso 0.3333 1 d D U P C 2

loop_
_atom_site_aniso_label
_atom_site_aniso_U_11
_atom_site_aniso_U_22
_atom_site_aniso_U_33
_atom_site_aniso_U_23
_atom_site_aniso_U_13
_atom_site_aniso_U_12
Fe1 0.0491(13) 0.1044(18) 0.0520(13) -0.0228(12) 0.0142(10) -0.0437(12)
Fe2 0.0773(14) 0.0391(12) 0.0281(11) -0.0076(9) 0.0130(10) 0.0020(10)
N1 0.062(7) 0.094(6) 0.072(6) -0.022(5) 0.020(5) -0.042(5)
N2 0.040(6) 0.099(5) 0.061(6) -0.023(4) 0.012(5) -0.046(5)
N3 0.078(6) 0.043(4) 0.037(5) -0.004(4) 0.008(5) 0.008(4)
N4 0.087(6) 0.046(5) 0.030(5) -0.001(4) 0.025(4) 0.000(4)
C1 0.065(8) 0.093(7) 0.079(7) -0.022(5) 0.019(6) -0.038(7)
C2 0.077(9) 0.092(7) 0.086(7) -0.020(6) 0.016(7) -0.045(7)
C3 0.080(9) 0.101(7) 0.086(7) -0.013(6) 0.014(7) -0.042(7)
C4 0.069(8) 0.104(6) 0.079(7) -0.013(5) 0.016(6) -0.047(6)
C5 0.063(8) 0.101(6) 0.070(6) -0.017(5) 0.017(6) -0.048(6)
C6 0.059(8) 0.102(6) 0.065(7) -0.021(5) 0.021(6) -0.045(6)
C7 0.042(6) 0.094(6) 0.055(7) -0.020(5) 0.003(5) -0.036(5)
C8 0.053(6) 0.087(7) 0.073(8) -0.029(6) 0.017(6) -0.038(5)
C9 0.047(6) 0.085(7) 0.075(8) -0.024(6) 0.014(6) -0.029(5)
C10 0.045(6) 0.094(6) 0.067(7) -0.024(5) 0.007(5) -0.018(5)
C11 0.054(6) 0.126(8) 0.092(9) -0.048(7) 0.022(6) -0.034(6)
C12 0.054(7) 0.122(8) 0.081(9) -0.039(7) 0.017(6) -0.038(6)
C13 0.039(6) 0.091(6) 0.064(6) -0.022(5) -0.003(5) -0.007(5)
C14 0.058(7) 0.082(7) 0.066(6) -0.021(5) 0.002(5) -0.003(5)
C15 0.047(7) 0.074(6) 0.063(5) -0.016(4) -0.003(5) 0.003(5)
C16 0.079(8) 0.073(7) 0.068(6) -0.018(5) 0.010(6) -0.012(6)
C17 0.078(8) 0.071(6) 0.063(7) -0.018(5) 0.007(6) -0.009(5)
C18 0.052(7) 0.062(5) 0.056(6) -0.012(4) -0.003(5) 0.006(4)
C19 0.051(7) 0.068(6) 0.057(5) -0.014(4) -0.003(5) 0.005(5)
C20 0.039(6) 0.069(6) 0.060(5) -0.016(4) -0.005(5) 0.012(5)
C21 0.057(7) 0.090(7) 0.064(6) -0.023(5) 0.005(5) -0.010(6)
C22 0.055(7) 0.091(7) 0.064(7) -0.024(5) 0.002(6) -0.014(5)
C23 0.052(6) 0.056(5) 0.051(6) -0.011(4) -0.003(5) 0.006(4)
C24 0.067(7) 0.068(7) 0.073(8) -0.022(5) 0.020(6) -0.007(5)
C25 0.074(7) 0.064(6) 0.056(7) -0.016(5) 0.020(6) -0.003(5)
C26 0.071(6) 0.042(5) 0.030(6) -0.001(4) 0.005(5) 0.009(4)
C27 0.080(7) 0.059(6) 0.059(7) -0.023(5) 0.023(6) -0.011(5)
C28 0.065(6) 0.057(6) 0.065(7) -0.026(5) 0.013(5) -0.001(5)
C29 0.079(7) 0.047(4) 0.038(6) -0.002(4) 0.011(5) 0.013(4)
C30 0.096(7) 0.045(4) 0.037(6) -0.005(4) 0.017(5) 0.009(4)
C31 0.122(9) 0.051(5) 0.053(7) -0.001(5) 0.012(6) 0.019(5)
C32 0.136(10) 0.049(6) 0.065(8) -0.001(5) 0.008(6) 0.019(6)
C33 0.127(9) 0.048(5) 0.044(7) 0.002(5) 0.022(6) 0.008(6)
C34 0.105(8) 0.043(5) 0.039(6) 0.000(5) 0.016(5) -0.001(5)
N5 0.068(6) 0.052(4) 0.022(5) -0.005(4) 0.006(4) 0.009(4)
N6 0.049(5) 0.045(5) 0.028(5) -0.006(4) 0.000(4) 0.002(4)
N7 0.045(5) 0.110(7) 0.053(6) 0.011(5) 0.005(5) 0.021(5)
N8 0.052(6) 0.104(6) 0.063(7) 0.025(6) 0.011(5) 0.032(5)
C41 0.080(7) 0.061(6) 0.035(7) -0.007(5) 0.011(5) 0.018(5)
C42 0.076(7) 0.080(6) 0.040(7) -0.004(6) 0.015(6) 0.021(6)
C43 0.065(7) 0.084(6) 0.045(7) 0.000(6) 0.008(6) 0.019(5)
C44 0.059(6) 0.069(6) 0.045(7) 0.004(5) 0.012(5) 0.008(5)
C45 0.059(6) 0.052(5) 0.032(6) -0.002(5) 0.005(5) 0.007(4)
C46 0.056(6) 0.050(6) 0.042(7) -0.003(5) 0.008(5) 0.001(4)
C47 0.053(4) 0.040(5) 0.030(6) 0.001(4) 0.006(4) -0.001(4)
C48 0.055(5) 0.047(6) 0.038(6) -0.008(4) 0.009(5) -0.006(4)
C49 0.059(5) 0.048(6) 0.038(6) -0.010(5) 0.010(5) -0.006(4)
C50 0.057(5) 0.039(5) 0.043(6) 0.004(4) 0.007(4) -0.004(4)
C51 0.051(5) 0.041(6) 0.045(6) 0.003(4) 0.004(5) -0.002(4)
C52 0.052(5) 0.043(6) 0.043(6) -0.001(5) 0.000(4) 0.000(4)
C53 0.060(5) 0.046(5) 0.040(6) 0.004(4) 0.007(5) 0.001(4)
C54 0.054(6) 0.048(4) 0.039(6) 0.004(4) 0.006(5) 0.001(4)
C55 0.055(5) 0.051(4) 0.040(7) -0.002(4) 0.006(5) 0.001(4)
C56 0.062(6) 0.053(5) 0.056(8) -0.001(5) 0.018(6) -0.001(4)
C57 0.061(6) 0.057(6) 0.051(7) 0.003(5) 0.012(5) 0.005(4)
C58 0.058(5) 0.060(5) 0.054(7) 0.004(5) 0.013(5) 0.006(4)
C59 0.060(6) 0.061(5) 0.070(8) 0.001(5) 0.018(6) 0.003(4)
C60 0.058(5) 0.055(4) 0.054(7) 0.003(5) 0.012(5) 0.002(4)
C61 0.068(6) 0.059(5) 0.087(9) -0.004(5) 0.025(6) -0.003(4)
C62 0.066(6) 0.048(5) 0.066(8) 0.000(5) 0.017(5) -0.002(4)
C63 0.059(6) 0.068(6) 0.054(6) 0.000(5) 0.009(5) 0.014(5)
C64 0.073(8) 0.079(7) 0.060(7) 0.010(5) 0.016(6) 0.023(6)
C65 0.071(8) 0.082(8) 0.077(7) 0.013(6) 0.022(6) 0.027(6)
C66 0.048(6) 0.082(7) 0.069(7) 0.006(5) 0.009(5) 0.017(5)
C67 0.063(7) 0.087(7) 0.068(7) 0.008(5) 0.018(6) 0.023(6)
C68 0.056(7) 0.077(7) 0.057(6) 0.008(5) 0.010(5) 0.022(5)
C69 0.051(6) 0.107(8) 0.079(9) 0.019(6) 0.011(6) 0.021(5)
C70 0.054(6) 0.108(7) 0.071(8) 0.022(6) 0.014(6) 0.026(5)
C71 0.066(7) 0.117(8) 0.110(11) 0.019(7) 0.033(7) 0.021(6)
C72 0.064(8) 0.126(9) 0.103(10) 0.024(8) 0.031(7) 0.030(6)
C73 0.062(8) 0.123(8) 0.089(10) 0.027(8) 0.023(7) 0.037(6)
C74 0.060(7) 0.114(8) 0.071(9) 0.024(6) 0.018(6) 0.038(6)
N9 0.058(5) 0.096(8) 0.060(6) -0.019(5) 0.000(4) -0.042(5)
N10 0.050(5) 0.106(8) 0.054(5) -0.021(5) 0.012(4) -0.036(5)
C81 0.059(6) 0.132(11) 0.070(7) -0.017(7) -0.003(5) -0.042(6)
C82 0.074(7) 0.158(13) 0.073(7) -0.025(8) -0.008(5) -0.047(8)
C83 0.087(7) 0.187(15) 0.070(8) -0.034(9) -0.008(5) -0.042(8)
C84 0.085(7) 0.150(13) 0.063(6) -0.035(7) -0.003(5) -0.043(8)
C85 0.067(5) 0.122(10) 0.059(6) -0.025(6) 0.002(4) -0.038(6)
C86 0.065(5) 0.108(10) 0.052(6) -0.023(6) 0.007(4) -0.035(6)
C87 0.048(5) 0.086(8) 0.049(6) -0.020(5) 0.013(4) -0.028(5)
C88 0.064(5) 0.083(8) 0.056(6) -0.014(5) 0.015(5) -0.024(5)
C89 0.063(5) 0.093(8) 0.055(7) -0.010(6) 0.011(5) -0.021(5)
C90 0.059(5) 0.085(8) 0.053(6) -0.015(5) 0.014(4) -0.017(5)
C91 0.047(5) 0.100(9) 0.057(6) -0.008(6) 0.013(4) -0.024(5)
C92 0.047(5) 0.098(8) 0.054(6) -0.007(6) 0.014(4) -0.025(5)
C93 0.070(8) 0.097(10) 0.055(5) -0.008(6) 0.013(5) -0.018(8)
C94 0.058(4) 0.085(9) 0.054(5) -0.010(6) 0.014(4) -0.012(5)
C95 0.059(5) 0.097(10) 0.052(6) -0.006(6) 0.014(4) -0.010(6)
C96 0.059(5) 0.079(9) 0.053(6) -0.008(6) 0.017(5) -0.006(6)
C97 0.056(8) 0.083(9) 0.053(6) -0.006(6) 0.013(5) 0.014(7)
N11 0.079(5) 0.034(5) 0.034(4) -0.008(4) 0.010(4) -0.001(5)
N12 0.076(6) 0.037(5) 0.039(4) -0.004(4) 0.021(4) -0.003(5)
C101 0.082(6) 0.051(7) 0.034(5) -0.007(5) 0.013(4) -0.002(6)
C102 0.090(6) 0.054(7) 0.038(5) -0.006(5) 0.007(4) -0.006(6)
C103 0.087(6) 0.048(7) 0.050(5) -0.005(5) 0.005(5) -0.005(6)
C104 0.081(6) 0.044(7) 0.053(5) -0.011(5) 0.011(4) -0.004(5)
C105 0.080(6) 0.037(6) 0.045(4) -0.008(5) 0.016(4) -0.001(5)
C106 0.078(7) 0.049(7) 0.049(4) -0.012(5) 0.018(4) 0.001(6)
C107 0.087(7) 0.032(6) 0.039(4) -0.003(4) 0.026(4) -0.010(5)
C108 0.091(7) 0.047(7) 0.042(5) -0.001(4) 0.024(5) 0.001(5)
C109 0.100(8) 0.058(7) 0.043(5) 0.002(5) 0.025(5) 0.001(6)
C110 0.103(8) 0.066(8) 0.043(4) 0.002(4) 0.031(4) 0.001(6)
C111 0.116(9) 0.076(8) 0.043(5) 0.000(5) 0.032(5) 0.021(7)
C112 0.104(8) 0.058(7) 0.042(5) -0.002(5) 0.027(5) 0.014(6)
C113 0.111(8) 0.095(10) 0.051(8) 0.002(7) 0.037(6) 0.004(7)
C114 0.111(7) 0.075(8) 0.044(5) 0.001(5) 0.034(4) 0.003(7)
C115 0.109(8) 0.089(9) 0.040(5) 0.004(6) 0.037(4) -0.002(7)
C116 0.109(9) 0.073(9) 0.041(5) 0.004(6) 0.036(5) 0.002(7)
C117 0.106(9) 0.109(11) 0.041(7) 0.000(7) 0.038(5) 0.008(8)
C121 0.23(2) 0.174(13) 0.117(11) -0.012(9) -0.004(13) 0.003(13)
C122 0.23(2) 0.172(13) 0.114(11) -0.013(10) 0.002(12) 0.008(14)
C123 0.219(19) 0.165(13) 0.133(11) -0.007(10) 0.014(12) -0.003(14)
C124 0.30(2) 0.167(13) 0.140(13) -0.013(10) 0.000(14) -0.001(13)
C125 0.26(2) 0.165(13) 0.139(12) -0.012(10) 0.003(13) -0.019(14)
C126 0.170(16) 0.168(13) 0.108(10) -0.004(9) 0.024(11) -0.030(13)
C127 0.164(15) 0.212(18) 0.142(15) -0.005(11) 0.016(11) -0.030(13)
C128 0.172(17) 0.205(16) 0.140(15) 0.004(12) 0.013(11) -0.040(12)
C129 0.189(17) 0.206(18) 0.145(14) -0.008(12) 0.002(12) -0.027(12)
C130 0.204(17) 0.227(18) 0.156(16) -0.021(12) -0.004(12) -0.010(14)
C131 0.206(19) 0.247(18) 0.167(17) -0.036(14) -0.014(13) 0.009(14)
C132 0.199(18) 0.243(19) 0.168(15) -0.031(13) -0.010(13) 0.001(13)
C133 0.21(2) 0.21(2) 0.156(13) 0.031(13) 0.016(13) -0.082(13)
C134 0.188(17) 0.205(18) 0.166(14) 0.035(14) 0.014(13) -0.090(13)
C135 0.22(2) 0.23(2) 0.158(13) 0.041(13) 0.016(13) -0.079(14)
C136 0.25(2) 0.25(2) 0.162(13) 0.019(14) 0.014(14) -0.053(15)
C137 0.29(2) 0.29(2) 0.175(15) 0.024(16) 0.016(15) -0.003(17)
C138 0.27(2) 0.27(2) 0.165(14) 0.029(15) 0.010(14) -0.016(16)
C139 0.175(13) 0.183(13) 0.109(13) -0.001(13) -0.013(11) 0.052(10)
C140 0.163(14) 0.170(12) 0.103(13) -0.009(11) -0.021(12) 0.040(10)
C141 0.154(12) 0.173(12) 0.102(13) 0.002(12) -0.032(10) 0.045(10)
C142 0.184(13) 0.176(12) 0.123(14) -0.007(13) -0.017(11) 0.032(10)
C143 0.203(15) 0.178(12) 0.141(16) -0.010(11) -0.009(13) 0.042(10)
C144 0.194(14) 0.177(12) 0.126(15) -0.008(13) -0.009(12) 0.049(11)
C145 0.100(12) 0.081(14) 0.059(14) 0.010(10) 0.027(10) 0.019(10)
C146 0.097(12) 0.078(13) 0.055(13) 0.011(10) 0.028(11) 0.016(10)
C147 0.096(12) 0.091(14) 0.064(14) 0.017(11) 0.026(10) 0.016(10)
C148 0.092(12) 0.099(15) 0.057(15) 0.012(11) 0.019(10) 0.003(10)
C149 0.103(12) 0.101(15) 0.060(14) 0.018(11) 0.019(11) 0.004(11)
C150 0.103(12) 0.085(13) 0.051(13) 0.012(10) 0.015(10) 0.006(11)
C151 0.141(19) 0.20(2) 0.129(17) -0.083(15) 0.065(13) -0.047(13)
C152 0.157(19) 0.21(2) 0.161(18) -0.069(16) 0.055(15) -0.046(15)
C153 0.155(18) 0.19(2) 0.169(19) -0.065(17) 0.051(15) -0.044(14)
As1 0.0720(12) 0.0871(12) 0.0682(12) 0.0020(10) -0.0036(9) 0.0271(10)
F1 0.146(9) 0.250(14) 0.103(8) -0.035(9) -0.035(7) -0.052(9)
F2 0.198(11) 0.135(8) 0.107(8) -0.006(7) 0.051(7) -0.055(8)
F3 0.118(7) 0.103(7) 0.122(8) 0.032(6) 0.005(6) -0.004(5)
F4 0.169(10) 0.152(9) 0.104(8) 0.044(7) 0.023(7) 0.054(7)
F5 0.137(9) 0.216(12) 0.197(11) 0.078(10) 0.063(8) 0.102(8)
F6 0.113(7) 0.198(11) 0.114(8) 0.027(7) 0.014(6) 0.083(7)
As2 0.138(2) 0.177(3) 0.144(2) 0.0054(19) 0.0398(17) -0.0263(18)
S1 0.118(3) 0.057(2) 0.079(2) 0.0041(19) 0.038(2) -0.007(2)
S2 0.171(5) 0.165(5) 0.112(4) 0.043(3) 0.065(3) 0.055(4)
N200 0.133(5) 0.123(7) 0.125(9) 0.021(7) 0.039(5) 0.001(5)
O1 0.174(9) 0.065(5) 0.066(5) -0.009(4) 0.034(6) -0.023(5)
O2 0.197(9) 0.067(5) 0.097(7) -0.003(5) 0.051(7) 0.000(5)
O3 0.219(12) 0.157(7) 0.222(13) 0.061(8) 0.089(10) 0.030(7)
O4 0.176(9) 0.174(11) 0.121(8) 0.017(8) 0.076(7) 0.024(7)
C1A 0.139(7) 0.090(6) 0.085(5) 0.002(4) 0.040(5) -0.016(6)
C2A 0.201(10) 0.250(11) 0.125(7) 0.012(7) 0.044(6) 0.085(7)
F1A 0.178(8) 0.092(5) 0.084(6) -0.016(4) 0.037(5) -0.021(5)
F2A 0.130(6) 0.166(8) 0.112(7) 0.001(6) 0.029(5) -0.024(5)
F3A 0.157(7) 0.098(5) 0.074(5) 0.001(4) 0.040(5) -0.019(5)
F4A 0.193(10) 0.363(15) 0.113(7) 0.002(9) 0.029(7) 0.087(9)
F5A 0.247(12) 0.261(10) 0.243(13) -0.011(8) 0.030(9) 0.047(8)
F6A 0.223(10) 0.302(12) 0.172(10) 0.041(9) 0.038(7) 0.120(10)
S3 0.097(4) 0.106(4) 0.086(4) -0.007(3) 0.017(3) 0.000(3)
S4 0.118(7) 0.121(5) 0.067(5) -0.026(4) 0.016(5) -0.030(4)
N201 0.098(8) 0.091(6) 0.073(8) 0.000(6) -0.006(6) 0.002(6)
O5 0.092(6) 0.106(10) 0.099(9) -0.012(7) 0.011(6) -0.004(6)
O6 0.108(8) 0.132(11) 0.080(8) -0.004(7) 0.017(7) -0.015(8)
O7 0.144(13) 0.129(12) 0.062(6) -0.017(6) 0.019(7) -0.027(9)
O8 0.113(8) 0.129(11) 0.078(9) -0.028(8) 0.005(6) -0.019(7)
C3A 0.120(9) 0.107(7) 0.104(9) -0.001(5) 0.007(6) 0.010(6)
C4A 0.144(10) 0.124(8) 0.088(7) -0.001(6) 0.021(7) -0.019(6)
F1B 0.143(10) 0.122(8) 0.128(9) -0.016(7) 0.007(8) 0.022(7)
F2B 0.135(8) 0.146(11) 0.127(10) 0.009(8) -0.013(7) 0.003(7)
F3B 0.154(10) 0.109(9) 0.133(10) 0.012(7) 0.032(8) 0.015(7)
F4B 0.156(10) 0.124(10) 0.150(12) 0.019(9) 0.046(8) -0.006(7)
F5B 0.190(13) 0.131(11) 0.092(7) -0.004(6) 0.010(7) 0.006(9)
F6B 0.169(10) 0.136(9) 0.126(10) -0.010(7) 0.032(8) -0.040(8)
As3 0.060(4) 0.288(13) 0.059(5) 0.031(6) -0.009(4) -0.067(6)

loop_
_atom_type_symbol
_atom_type_description
_atom_type_scat_dispersion_real
_atom_type_scat_dispersion_imag
_atom_type_scat_source
C C 0.0181 0.0091 'International Tables Vol C Tables 4.2.6.8 and 6.1.1.4'
H H 0.0000 0.0000 'International Tables Vol C Tables 4.2.6.8 and 6.1.1.4'
N N 0.0311 0.0180 'International Tables Vol C Tables 4.2.6.8 and 6.1.1.4'
Fe Fe -1.1336 3.1974 'International Tables Vol C Tables 4.2.6.8 and 6.1.1.4'
As As -0.9300 1.0051 'International Tables Vol C Tables 4.2.6.8 and 6.1.1.4'
F F 0.0727 0.0534 'International Tables Vol C Tables 4.2.6.8 and 6.1.1.4'
S S 0.3331 0.5567 'International Tables Vol C Tables 4.2.6.8 and 6.1.1.4'
O O 0.0492 0.0322 'International Tables Vol C Tables 4.2.6.8 and 6.1.1.4'

loop_
_geom_angle_atom_site_label_1
_geom_angle_atom_site_label_2
_geom_angle_atom_site_label_3
_geom_angle
_geom_angle_site_symmetry_1
_geom_angle_site_symmetry_3
N2 Fe1 N9 174.7(5) . .
N2 Fe1 N7 94.3(4) . 2_655
N9 Fe1 N7 91.0(4) . 2_655
N2 Fe1 N8 85.7(4) . 2_655
N9 Fe1 N8 94.7(4) . 2_655
N7 Fe1 N8 81.5(4) 2_655 2_655
N2 Fe1 N10 98.5(4) . .
N9 Fe1 N10 81.0(4) . .
N7 Fe1 N10 98.2(4) 2_655 .
N8 Fe1 N10 175.7(4) 2_655 .
N2 Fe1 N1 80.6(4) . .
N9 Fe1 N1 94.2(4) . .
N7 Fe1 N1 172.4(4) 2_655 .
N8 Fe1 N1 92.5(4) 2_655 .
N10 Fe1 N1 88.1(4) . .
N4 Fe2 N6 170.1(4) . .
N4 Fe2 N11 94.7(4) . .
N6 Fe2 N11 92.7(3) . .
N4 Fe2 N3 81.4(4) . .
N6 Fe2 N3 91.3(3) . .
N11 Fe2 N3 176.0(4) . .
N4 Fe2 N5 92.3(4) . .
N6 Fe2 N5 80.4(3) . .
N11 Fe2 N5 94.8(4) . .
N3 Fe2 N5 86.5(4) . .
N4 Fe2 N12 89.4(4) . .
N6 Fe2 N12 98.5(3) . .
N11 Fe2 N12 80.2(4) . .
N3 Fe2 N12 98.6(4) . .
N5 Fe2 N12 174.8(4) . .
C1 N1 C5 117.4(11) . .
C1 N1 Fe1 127.8(9) . .
C5 N1 Fe1 114.8(8) . .
C6 N2 C7 116.5(10) . .
C6 N2 Fe1 114.6(8) . .
C7 N2 Fe1 128.4(9) . .
C29 N3 C26 115.2(9) . .
C29 N3 Fe2 114.1(7) . .
C26 N3 Fe2 129.8(7) . .
C34 N4 C30 117.6(10) . .
C34 N4 Fe2 128.9(8) . .
C30 N4 Fe2 113.5(7) . .
N1 C1 C2 122.8(13) . .
N1 C1 H1 118.6 . .
C2 C1 H1 118.6 . .
C1 C2 C3 119.1(13) . .
C1 C2 H2 120.5 . .
C3 C2 H2 120.5 . .
C2 C3 C4 118.9(13) . .
C2 C3 H3 120.6 . .
C4 C3 H3 120.6 . .
C5 C4 C3 119.5(13) . .
C5 C4 H4 120.3 . .
C3 C4 H4 120.3 . .
C4 C5 N1 122.3(12) . .
C4 C5 C6 126.0(12) . .
N1 C5 C6 111.5(11) . .
N2 C6 C5 117.9(11) . .
N2 C6 H6 121.1 . .
C5 C6 H6 121.1 . .
C8 C7 C12 119.3(10) . .
C8 C7 N2 119.9(10) . .
C12 C7 N2 120.8(9) . .
C7 C8 C9 119.5(11) . .
C7 C8 H8 120.2 . .
C9 C8 H8 120.2 . .
C10 C9 C8 122.2(10) . .
C10 C9 H9 118.9 . .
C8 C9 H9 118.9 . .
C9 C10 C11 116.9(10) . .
C9 C10 C13 120.8(10) . .
C11 C10 C13 122.4(10) . .
C12 C11 C10 121.3(11) . .
C12 C11 H11 119.4 . .
C10 C11 H11 119.4 . .
C7 C12 C11 120.5(11) . .
C7 C12 H12 119.7 . .
C11 C12 H12 119.7 . .
C14 C13 C22 119.3(11) . .
C14 C13 C10 119.1(11) . .
C22 C13 C10 121.6(10) . .
C13 C14 C15 120.4(11) . .
C13 C14 H14 119.8 . .
C15 C14 H14 119.8 . .
C16 C15 C20 120.1(10) . .
C16 C15 C14 121.3(11) . .
C20 C15 C14 118.7(10) . .
C17 C16 C15 119.1(11) . .
C17 C16 H16 120.5 . .
C15 C16 H16 120.5 . .
C16 C17 C18 121.9(11) . .
C16 C17 H17 119.0 . .
C18 C17 H17 119.0 . .
C19 C18 C17 119.6(10) . .
C19 C18 C23 122.2(10) . .
C17 C18 C23 118.2(10) . .
C18 C19 C20 120.8(11) . .
C18 C19 H19 119.6 . .
C20 C19 H19 119.6 . .
C15 C20 C21 120.8(10) . .
C15 C20 C19 118.5(10) . .
C21 C20 C19 120.6(11) . .
C22 C21 C20 117.4(11) . .
C22 C21 H21 121.3 . .
C20 C21 H21 121.3 . .
C21 C22 C13 123.4(11) . .
C21 C22 H22 118.3 . .
C13 C22 H22 118.3 . .
C24 C23 C28 117.8(10) . .
C24 C23 C18 122.1(10) . .
C28 C23 C18 120.2(9) . .
C23 C24 C25 121.6(11) . .
C23 C24 H24 119.2 . .
C25 C24 H24 119.2 . .
C26 C25 C24 119.9(10) . .
C26 C25 H25 120.0 . .
C24 C25 H25 120.0 . .
C25 C26 C27 120.7(10) . .
C25 C26 N3 121.3(9) . .
C27 C26 N3 118.0(10) . .
C28 C27 C26 117.8(10) . .
C28 C27 H27 121.1 . .
C26 C27 H27 121.1 . .
C27 C28 C23 122.1(10) . .
C27 C28 H28 118.9 . .
C23 C28 H28 118.9 . .
N3 C29 C30 115.3(10) . .
N3 C29 H29 122.3 . .
C30 C29 H29 122.3 . .
N4 C30 C31 123.2(11) . .
N4 C30 C29 114.3(10) . .
C31 C30 C29 122.4(11) . .
C30 C31 C32 118.0(12) . .
C30 C31 H31 121.0 . .
C32 C31 H31 121.0 . .
C33 C32 C31 118.5(12) . .
C33 C32 H32 120.8 . .
C31 C32 H32 120.8 . .
C32 C33 C34 120.7(12) . .
C32 C33 H33 119.6 . .
C34 C33 H33 119.6 . .
N4 C34 C33 121.9(12) . .
N4 C34 H34 119.0 . .
C33 C34 H34 119.0 . .
C41 N5 C45 115.5(9) . .
C41 N5 Fe2 129.5(8) . .
C45 N5 Fe2 114.9(7) . .
C46 N6 C47 118.4(9) . .
C46 N6 Fe2 113.8(7) . .
C47 N6 Fe2 127.2(7) . .
C69 N7 C66 113.6(11) . .
C69 N7 Fe1 115.9(9) . 2_655
C66 N7 Fe1 130.4(8) . 2_655
C70 N8 C74 119.1(11) . .
C70 N8 Fe1 113.4(8) . 2_655
C74 N8 Fe1 127.6(10) . 2_655
C42 C41 N5 124.5(11) . .
C42 C41 H41 117.7 . .
N5 C41 H41 117.7 . .
C41 C42 C43 118.6(11) . .
C41 C42 H42 120.7 . .
C43 C42 H42 120.7 . .
C42 C43 C44 119.0(12) . .
C42 C43 H43 120.5 . .
C44 C43 H43 120.5 . .
C45 C44 C43 119.1(11) . .
C45 C44 H44 120.4 . .
C43 C44 H44 120.4 . .
N5 C45 C44 123.0(10) . .
N5 C45 C46 111.6(9) . .
C44 C45 C46 125.2(10) . .
N6 C46 C45 118.3(10) . .
N6 C46 H46 120.9 . .
C45 C46 H46 120.9 . .
C48 C47 C52 119.7(9) . .
C48 C47 N6 120.6(9) . .
C52 C47 N6 119.6(9) . .
C47 C48 C49 118.3(10) . .
C47 C48 H48 120.9 . .
C49 C48 H48 120.9 . .
C50 C49 C48 123.0(10) . .
C50 C49 H49 118.5 . .
C48 C49 H49 118.5 . .
C49 C50 C51 117.6(9) . .
C49 C50 C53 123.2(9) . .
C51 C50 C53 119.2(9) . .
C52 C51 C50 120.7(10) . .
C52 C51 H51 119.7 . .
C50 C51 H51 119.7 . .
C51 C52 C47 120.5(10) . .
C51 C52 H52 119.8 . .
C47 C52 H52 119.8 . .
C54 C53 C62 118.1(9) . .
C54 C53 C50 121.3(9) . .
C62 C53 C50 120.5(9) . .
C53 C54 C55 122.6(10) . .
C53 C54 H54 118.7 . .
C55 C54 H54 118.7 . .
C56 C55 C60 119.4(9) . .
C56 C55 C54 122.8(10) . .
C60 C55 C54 117.4(9) . .
C57 C56 C55 120.1(10) . .
C57 C56 H56 120.0 . .
C55 C56 H56 120.0 . .
C56 C57 C58 120.7(10) . .
C56 C57 H57 119.6 . .
C58 C57 H57 119.6 . .
C59 C58 C57 119.5(10) . .
C59 C58 C63 122.0(10) . .
C57 C58 C63 118.4(10) . .
C58 C59 C60 121.8(11) . .
C58 C59 H59 119.1 . .
C60 C59 H59 119.1 . .
C55 C60 C59 118.1(10) . .
C55 C60 C61 120.1(10) . .
C59 C60 C61 121.8(10) . .
C62 C61 C60 119.7(11) . .
C62 C61 H61 120.1 . .
C60 C61 H61 120.1 . .
C61 C62 C53 122.0(11) . .
C61 C62 H62 119.0 . .
C53 C62 H62 119.0 . .
C64 C63 C68 119.0(10) . .
C64 C63 C58 121.0(10) . .
C68 C63 C58 120.0(10) . .
C63 C64 C65 121.2(11) . .
C63 C64 H64 119.4 . .
C65 C64 H64 119.4 . .
C66 C65 C64 119.3(11) . .
C66 C65 H65 120.3 . .
C64 C65 H65 120.3 . .
C65 C66 C67 120.2(10) . .
C65 C66 N7 121.1(10) . .
C67 C66 N7 118.7(10) . .
C68 C67 C66 118.6(11) . .
C68 C67 H67 120.7 . .
C66 C67 H67 120.7 . .
C67 C68 C63 121.6(11) . .
C67 C68 H68 119.2 . .
C63 C68 H68 119.2 . .
N7 C69 C70 115.0(12) . .
N7 C69 H69 122.5 . .
C70 C69 H69 122.5 . .
N8 C70 C71 123.7(12) . .
N8 C70 C69 114.2(11) . .
C71 C70 C69 122.1(13) . .
C70 C71 C72 117.3(14) . .
C70 C71 H71 121.3 . .
C72 C71 H71 121.3 . .
C73 C72 C71 118.3(14) . .
C73 C72 H72 120.9 . .
C71 C72 H72 120.9 . .
C72 C73 C74 122.0(14) . .
C72 C73 H73 119.0 . .
C74 C73 H73 119.0 . .
N8 C74 C73 119.4(13) . .
N8 C74 H74 120.3 . .
C73 C74 H74 120.3 . .
C81 N9 C85 116.4(10) . .
C81 N9 Fe1 129.4(9) . .
C85 N9 Fe1 114.2(8) . .
C86 N10 C87 119.1(10) . .
C86 N10 Fe1 113.6(8) . .
C87 N10 Fe1 127.3(7) . .
N9 C81 C82 124.2(13) . .
N9 C81 H81 117.9 . .
C82 C81 H81 117.9 . .
C81 C82 C83 119.2(13) . .
C81 C82 H82 120.4 . .
C83 C82 H82 120.4 . .
C82 C83 C84 118.7(13) . .
C82 C83 H83 120.6 . .
C84 C83 H83 120.6 . .
C85 C84 C83 118.0(13) . .
C85 C84 H84 121.0 . .
C83 C84 H84 121.0 . .
N9 C85 C84 123.4(11) . .
N9 C85 C86 112.7(10) . .
C84 C85 C86 123.7(12) . .
N10 C86 C85 118.4(11) . .
N10 C86 H86 120.8 . .
C85 C86 H86 120.8 . .
C88 C87 C92 119.8(10) . .
C88 C87 N10 120.8(10) . .
C92 C87 N10 119.4(10) . .
C87 C88 C89 119.7(11) . .
C87 C88 H88 120.2 . .
C89 C88 H88 120.2 . .
C88 C89 C90 121.2(12) . .
C88 C89 H89 119.4 . .
C90 C89 H89 119.4 . .
C91 C90 C89 118.2(10) . .
C91 C90 C94 122.0(10) . .
C89 C90 C94 119.9(11) . .
C90 C91 C92 122.3(11) . .
C90 C91 H91 118.9 . .
C92 C91 H91 118.9 . .
C91 C92 C87 118.8(11) . .
C91 C92 H92 120.6 . .
C87 C92 H92 120.6 . .
C94 C93 C97 121.4(12) . 2_655
C94 C93 H93 119.3 . .
C97 C93 H93 119.3 2_655 .
C93 C94 C95 119.4(11) . .
C93 C94 C90 119.8(10) . .
C95 C94 C90 120.8(10) . .
C94 C95 C96 120.5(11) . .
C94 C95 H95 119.7 . .
C96 C95 H95 119.7 . .
C97 C96 C95 119.6(11) . .
C97 C96 H96 120.2 . .
C95 C96 H96 120.2 . .
C96 C97 C97 121.2(15) . 2_655
C96 C97 C93 121.1(11) . 2_655
C97 C97 C93 117.7(15) 2_655 2_655
C101 N11 C105 117.4(10) . .
C101 N11 Fe2 127.7(8) . .
C105 N11 Fe2 114.6(7) . .
C106 N12 C107 116.7(9) . .
C106 N12 Fe2 114.5(7) . .
C107 N12 Fe2 128.8(8) . .
N11 C101 C102 123.1(11) . .
N11 C101 H101 118.4 . .
C102 C101 H101 118.4 . .
C101 C102 C103 119.3(11) . .
C101 C102 H102 120.4 . .
C103 C102 H102 120.4 . .
C102 C103 C104 119.0(11) . .
C102 C103 H103 120.5 . .
C104 C103 H103 120.5 . .
C105 C104 C103 118.1(11) . .
C105 C104 H104 121.0 . .
C103 C104 H104 121.0 . .
N11 C105 C104 123.0(10) . .
N11 C105 C106 112.2(10) . .
C104 C105 C106 124.7(11) . .
N12 C106 C105 118.4(11) . .
N12 C106 H106 120.8 . .
C105 C106 H106 120.8 . .
C108 C107 C112 120.8(10) . .
C108 C107 N12 119.7(9) . .
C112 C107 N12 119.5(10) . .
C107 C108 C109 119.0(11) . .
C107 C108 H108 120.5 . .
C109 C108 H108 120.5 . .
C110 C109 C108 120.4(11) . .
C110 C109 H109 119.8 . .
C108 C109 H109 119.8 . .
C111 C110 C109 119.0(10) . .
C111 C110 C114 122.2(11) . .
C109 C110 C114 118.8(11) . .
C110 C111 C112 122.3(11) . .
C110 C111 H111 118.8 . .
C112 C111 H111 118.8 . .
C111 C112 C107 118.4(11) . .
C111 C112 H112 120.8 . .
C107 C112 H112 120.8 . .
C117 C113 C114 121.2(14) 2_655 .
C117 C113 H113 119.4 2_655 .
C114 C113 H113 119.4 . .
C115 C114 C113 119.1(11) . .
C115 C114 C110 120.8(11) . .
C113 C114 C110 120.0(12) . .
C114 C115 C116 121.8(12) . .
C114 C115 H115 119.1 . .
C116 C115 H115 119.1 . .
C117 C116 C115 124.1(12) . .
C117 C116 C116 118.4(13) . 2_655
C115 C116 C116 117.5(16) . 2_655
C113 C117 C116 121.8(14) 2_655 .
C113 C117 H117 119.1 2_655 .
C116 C117 H117 119.1 . .
C122 C121 C126 120.0 . .
C122 C121 H121 120.0 . .
C126 C121 H121 120.0 . .
C121 C122 C123 120.0 . .
C121 C122 H122 120.0 . .
C123 C122 H122 120.0 . .
C124 C123 C122 120.0 . .
C124 C123 H123 120.0 . .
C122 C123 H123 120.0 . .
C123 C124 C125 120.0 . .
C123 C124 H124 120.0 . .
C125 C124 H124 120.0 . .
C126 C125 C124 120.0 . .
C126 C125 H125 120.0 . .
C124 C125 H125 120.0 . .
C125 C126 C121 120.0 . .
C125 C126 H126 120.0 . .
C121 C126 H126 120.0 . .
C128 C127 C132 120.0 . .
C128 C127 H127 120.0 . .
C132 C127 H127 120.0 . .
C129 C128 C127 120.0 . .
C129 C128 H128 120.0 . .
C127 C128 H128 120.0 . .
C130 C129 C128 120.0 . .
C130 C129 H129 120.0 . .
C128 C129 H129 120.0 . .
C131 C130 C129 120.0 . .
C131 C130 H130 120.0 . .
C129 C130 H130 120.0 . .
C130 C131 C132 120.0 . .
C130 C131 H131 120.0 . .
C132 C131 H131 120.0 . .
C131 C132 C127 120.0 . .
C131 C132 H132 120.0 . .
C127 C132 H132 120.0 . .
C134 C133 C138 120.0 . .
C134 C133 H133 120.0 . .
C138 C133 H133 120.0 . .
C135 C134 C133 120.0 . .
C135 C134 H134 120.0 . .
C133 C134 H134 120.0 . .
C134 C135 C136 120.0 . .
C134 C135 H135 120.0 . .
C136 C135 H135 120.0 . .
C135 C136 C137 120.0 . .
C135 C136 H136 120.0 . .
C137 C136 H136 120.0 . .
C138 C137 C136 120.0 . .
C138 C137 H137 120.0 . .
C136 C137 H137 120.0 . .
C137 C138 C133 120.0 . .
C137 C138 H138 120.0 . .
C133 C138 H138 120.0 . .
C140 C139 C144 120.0 . .
C140 C139 H139 120.0 . .
C144 C139 H139 120.0 . .
C139 C140 C141 120.0 . .
C139 C140 H140 120.0 . .
C141 C140 H140 120.0 . .
C142 C141 C140 120.0 . .
C142 C141 H141 120.0 . .
C140 C141 H141 120.0 . .
C141 C142 C143 120.0 . .
C141 C142 H142 120.0 . .
C143 C142 H142 120.0 . .
C144 C143 C142 120.0 . .
C144 C143 H143 120.0 . .
C142 C143 H143 120.0 . .
C143 C144 C139 120.0 . .
C143 C144 H144 120.0 . .
C139 C144 H144 120.0 . .
C146 C145 C150 120.0 . .
C146 C145 H145 120.0 . .
C150 C145 H145 120.0 . .
C145 C146 C147 120.0 . .
C145 C146 H146 120.0 . .
C147 C146 H146 120.0 . .
C146 C147 C148 120.0 . .
C146 C147 H147 120.0 . .
C148 C147 H147 120.0 . .
C149 C148 C147 120.0 . .
C149 C148 H148 120.0 . .
C147 C148 H148 120.0 . .
C148 C149 C150 120.0 . .
C148 C149 H149 120.0 . .
C150 C149 H149 120.0 . .
C149 C150 C145 120.0 . .
C149 C150 H150 120.0 . .
C145 C150 H150 120.0 . .
C153 C151 C152 118(3) 7_545 .
C153 C151 H151 121.0 7_545 .
C152 C151 H151 121.0 . .
C153 C152 C151 118(3) . .
C153 C152 H152 120.9 . .
C151 C152 H152 120.9 . .
C152 C153 C151 124(3) . 7_545
C152 C153 H153 118.2 . .
C151 C153 H153 118.2 7_545 .
F2 As1 F6 86.9(6) . .
F2 As1 F5 93.8(7) . .
F6 As1 F5 178.7(6) . .
F2 As1 F1 177.9(6) . .
F6 As1 F1 92.0(6) . .
F5 As1 F1 87.3(7) . .
F2 As1 F4 91.9(5) . .
F6 As1 F4 87.3(5) . .
F5 As1 F4 93.8(5) . .
F1 As1 F4 89.8(6) . .
F2 As1 F3 86.6(5) . .
F6 As1 F3 90.2(5) . .
F5 As1 F3 88.7(5) . .
F1 As1 F3 91.7(6) . .
F4 As1 F3 177.2(5) . .
F9 As2 F12 98.1(9) . .
F10' As2 F12' 79.5(11) . .
F10' As2 F8' 91.0(6) . .
F12' As2 F8' 95.2(8) . .
F9 As2 F11 96.2(8) . .
F12 As2 F11 165.2(12) . .
F9 As2 F10 168.4(12) . .
F12 As2 F10 72.0(14) . .
F11 As2 F10 93.4(8) . .
F10' As2 F11' 95.5(7) . .
F12' As2 F11' 173.7(10) . .
F8' As2 F11' 88.7(6) . .
F10' As2 F9' 173.7(8) . .
F12' As2 F9' 94.2(7) . .
F8' As2 F9' 89.0(8) . .
F11' As2 F9' 90.8(6) . .
F9 As2 F7 95.0(13) . .
F12 As2 F7 94.6(9) . .
F11 As2 F7 88.2(8) . .
F10 As2 F7 91.7(9) . .
F10' As2 F7' 89.1(6) . .
F12' As2 F7' 90.3(9) . .
F8' As2 F7' 174.4(9) . .
F11' As2 F7' 85.7(6) . .
F9' As2 F7' 91.5(8) . .
F9 As2 F8 84.9(12) . .
F12 As2 F8 91.3(8) . .
F11 As2 F8 85.9(8) . .
F10 As2 F8 89.4(8) . .
F7 As2 F8 174.1(13) . .
O1 S1 O2 115.3(6) . .
O1 S1 N200 122.4(7) . .
O2 S1 N200 104.1(7) . .
O1 S1 C1A 106.9(6) . .
O2 S1 C1A 104.9(7) . .
N200 S1 C1A 101.1(7) . .
O4 S2 O3 117.0(9) . .
O4 S2 N200 112.2(8) . .
O3 S2 N200 113.7(8) . .
O4 S2 C2A 105.6(9) . .
O3 S2 C2A 101.5(10) . .
N200 S2 C2A 105.2(9) . .
S2 N200 S1 123.7(8) . .
F1A C1A F2A 109.6(11) . .
F1A C1A F3A 110.1(11) . .
F2A C1A F3A 110.1(11) . .
F1A C1A S1 108.5(9) . .
F2A C1A S1 109.0(9) . .
F3A C1A S1 109.7(8) . .
F6A C2A F4A 112.0(16) . .
F6A C2A F5A 112.5(18) . .
F4A C2A F5A 109.7(17) . .
F6A C2A S2 110.1(13) . .
F4A C2A S2 110.2(12) . .
F5A C2A S2 101.9(12) . .
O6 S3 O5 117.6(9) . .
O6 S3 N201 113.3(9) . .
O5 S3 N201 112.1(9) . .
O6 S3 C3A 104.3(9) . .
O5 S3 C3A 103.7(9) . .
N201 S3 C3A 104.0(9) . .
O7 S4 O8 119.4(13) . .
O7 S4 N201 108.5(11) . .
O8 S4 N201 110.8(10) . .
O7 S4 C4A 107.0(11) . .
O8 S4 C4A 105.3(11) . .
N201 S4 C4A 104.7(10) . .
S3 N201 S4 123.8(10) . .
F1B C3A F3B 106.5(15) . .
F1B C3A F2B 109.7(16) . .
F3B C3A F2B 109.4(16) . .
F1B C3A S3 110.6(12) . .
F3B C3A S3 109.9(12) . .
F2B C3A S3 110.6(12) . .
F5B C4A F6B 114.7(18) . .
F5B C4A F4B 115.0(18) . .
F6B C4A F4B 109.6(18) . .
F5B C4A S4 106.3(13) . .
F6B C4A S4 103.5(12) . .
F4B C4A S4 106.7(14) . .
F16 As3 F14 91.9(9) . .
F16 As3 F13 91.3(8) . .
F14 As3 F13 176.7(13) . .
F16 As3 F17 177.9(13) . .
F14 As3 F17 86.1(16) . .
F13 As3 F17 90.7(9) . .
F16 As3 F18 90.7(8) . .
F14 As3 F18 94(3) . .
F13 As3 F18 86(3) . .
F17 As3 F18 90.1(8) . .
F16 As3 F15 89.9(7) . .
F14 As3 F15 90.8(9) . .
F13 As3 F15 89.4(9) . .
F17 As3 F15 89.5(8) . .
F18 As3 F15 175(3) . .

loop_
_geom_bond_atom_site_label_1
_geom_bond_atom_site_label_2
_geom_bond_distance
_geom_bond_site_symmetry_2
Fe1 N2 1.962(10) .
Fe1 N9 1.966(10) .
Fe1 N7 1.975(11) 2_655
Fe1 N8 1.981(10) 2_655
Fe1 N10 1.997(10) .
Fe1 N1 2.000(11) .
Fe2 N4 1.967(9) .
Fe2 N6 1.988(8) .
Fe2 N11 1.987(9) .
Fe2 N3 1.993(9) .
Fe2 N5 1.996(9) .
Fe2 N12 2.000(9) .
N1 C1 1.353(13) .
N1 C5 1.361(14) .
N2 C6 1.305(13) .
N2 C7 1.451(13) .
N3 C29 1.276(12) .
N3 C26 1.448(12) .
N4 C34 1.330(12) .
N4 C30 1.334(13) .
C1 C2 1.364(15) .
C1 H1 0.9500 .
C2 C3 1.375(16) .
C2 H2 0.9500 .
C3 C4 1.387(15) .
C3 H3 0.9500 .
C4 C5 1.354(15) .
C4 H4 0.9500 .
C5 C6 1.450(14) .
C6 H6 0.9500 .
C7 C8 1.366(13) .
C7 C12 1.381(14) .
C8 C9 1.395(13) .
C8 H8 0.9500 .
C9 C10 1.383(13) .
C9 H9 0.9500 .
C10 C11 1.387(14) .
C10 C13 1.500(14) .
C11 C12 1.385(14) .
C11 H11 0.9500 .
C12 H12 0.9500 .
C13 C14 1.347(14) .
C13 C22 1.426(14) .
C14 C15 1.441(14) .
C14 H14 0.9500 .
C15 C16 1.396(14) .
C15 C20 1.417(14) .
C16 C17 1.383(14) .
C16 H16 0.9500 .
C17 C18 1.400(14) .
C17 H17 0.9500 .
C18 C19 1.353(13) .
C18 C23 1.513(14) .
C19 C20 1.432(13) .
C19 H19 0.9500 .
C20 C21 1.418(14) .
C21 C22 1.365(14) .
C21 H21 0.9500 .
C22 H22 0.9500 .
C23 C24 1.372(13) .
C23 C28 1.382(13) .
C24 C25 1.384(14) .
C24 H24 0.9500 .
C25 C26 1.345(13) .
C25 H25 0.9500 .
C26 C27 1.409(13) .
C27 C28 1.380(13) .
C27 H27 0.9500 .
C28 H28 0.9500 .
C29 C30 1.486(14) .
C29 H29 0.9500 .
C30 C31 1.379(14) .
C31 C32 1.386(15) .
C31 H31 0.9500 .
C32 C33 1.345(16) .
C32 H32 0.9500 .
C33 C34 1.372(14) .
C33 H33 0.9500 .
C34 H34 0.9500 .
N5 C41 1.348(12) .
N5 C45 1.353(12) .
N6 C46 1.295(11) .
N6 C47 1.432(11) .
N7 C69 1.259(13) .
N7 C66 1.449(13) .
N7 Fe1 1.975(11) 2_655
N8 C70 1.328(14) .
N8 C74 1.336(13) .
N8 Fe1 1.981(10) 2_655
C41 C42 1.345(14) .
C41 H41 0.9500 .
C42 C43 1.364(15) .
C42 H42 0.9500 .
C43 C44 1.370(14) .
C43 H43 0.9500 .
C44 C45 1.360(13) .
C44 H44 0.9500 .
C45 C46 1.458(13) .
C46 H46 0.9500 .
C47 C48 1.384(12) .
C47 C52 1.395(13) .
C48 C49 1.382(13) .
C48 H48 0.9500 .
C49 C50 1.371(13) .
C49 H49 0.9500 .
C50 C51 1.400(13) .
C50 C53 1.478(13) .
C51 C52 1.365(13) .
C51 H51 0.9500 .
C52 H52 0.9500 .
C53 C54 1.351(13) .
C53 C62 1.432(13) .
C54 C55 1.429(13) .
C54 H54 0.9500 .
C55 C56 1.393(13) .
C55 C60 1.413(13) .
C56 C57 1.381(13) .
C56 H56 0.9500 .
C57 C58 1.403(13) .
C57 H57 0.9500 .
C58 C59 1.339(13) .
C58 C63 1.511(14) .
C59 C60 1.419(13) .
C59 H59 0.9500 .
C60 C61 1.419(14) .
C61 C62 1.348(13) .
C61 H61 0.9500 .
C62 H62 0.9500 .
C63 C64 1.371(14) .
C63 C68 1.389(14) .
C64 C65 1.384(14) .
C64 H64 0.9500 .
C65 C66 1.381(14) .
C65 H65 0.9500 .
C66 C67 1.414(14) .
C67 C68 1.364(13) .
C67 H67 0.9500 .
C68 H68 0.9500 .
C69 C70 1.505(15) .
C69 H69 0.9500 .
C70 C71 1.374(15) .
C71 C72 1.387(16) .
C71 H71 0.9500 .
C72 C73 1.350(17) .
C72 H72 0.9500 .
C73 C74 1.376(15) .
C73 H73 0.9500 .
C74 H74 0.9500 .
N9 C81 1.341(13) .
N9 C85 1.361(14) .
N10 C86 1.272(12) .
N10 C87 1.438(13) .
C81 C82 1.370(15) .
C81 H81 0.9500 .
C82 C83 1.389(16) .
C82 H82 0.9500 .
C83 C84 1.396(16) .
C83 H83 0.9500 .
C84 C85 1.395(15) .
C84 H84 0.9500 .
C85 C86 1.440(15) .
C86 H86 0.9500 .
C87 C88 1.369(14) .
C87 C92 1.415(14) .
C88 C89 1.381(14) .
C88 H88 0.9500 .
C89 C90 1.395(14) .
C89 H89 0.9500 .
C90 C91 1.367(14) .
C90 C94 1.493(14) .
C91 C92 1.367(14) .
C91 H91 0.9500 .
C92 H92 0.9500 .
C93 C94 1.376(14) .
C93 C97 1.413(17) 2_655
C93 H93 0.9500 .
C94 C95 1.389(14) .
C95 C96 1.399(14) .
C95 H95 0.9500 .
C96 C97 1.376(16) .
C96 H96 0.9500 .
C97 C97 1.41(2) 2_655
C97 C93 1.413(17) 2_655
N11 C101 1.342(12) .
N11 C105 1.367(13) .
N12 C106 1.274(12) .
N12 C107 1.447(12) .
C101 C102 1.378(14) .
C101 H101 0.9500 .
C102 C103 1.392(14) .
C102 H102 0.9500 .
C103 C104 1.395(14) .
C103 H103 0.9500 .
C104 C105 1.392(14) .
C104 H104 0.9500 .
C105 C106 1.439(14) .
C106 H106 0.9500 .
C107 C108 1.381(14) .
C107 C112 1.390(14) .
C108 C109 1.395(13) .
C108 H108 0.9500 .
C109 C110 1.388(14) .
C109 H109 0.9500 .
C110 C111 1.359(15) .
C110 C114 1.502(14) .
C111 C112 1.379(14) .
C111 H111 0.9500 .
C112 H112 0.9500 .
C113 C117 1.360(17) 2_655
C113 C114 1.397(15) .
C113 H113 0.9500 .
C114 C115 1.377(15) .
C115 C116 1.415(14) .
C115 H115 0.9500 .
C116 C117 1.389(18) .
C116 C116 1.46(3) 2_655
C117 C113 1.360(17) 2_655
C117 H117 0.9500 .
C121 C122 1.3900 .
C121 C126 1.3900 .
C121 H121 0.9500 .
C122 C123 1.3900 .
C122 H122 0.9500 .
C123 C124 1.3900 .
C123 H123 0.9500 .
C124 C125 1.3900 .
C124 H124 0.9500 .
C125 C126 1.3900 .
C125 H125 0.9500 .
C126 H126 0.9500 .
C127 C128 1.3900 .
C127 C132 1.3900 .
C127 H127 0.9500 .
C128 C129 1.3900 .
C128 H128 0.9500 .
C129 C130 1.3900 .
C129 H129 0.9500 .
C130 C131 1.3900 .
C130 H130 0.9500 .
C131 C132 1.3900 .
C131 H131 0.9500 .
C132 H132 0.9500 .
C133 C134 1.3900 .
C133 C138 1.3900 .
C133 H133 0.9500 .
C134 C135 1.3900 .
C134 H134 0.9500 .
C135 C136 1.3900 .
C135 H135 0.9500 .
C136 C137 1.3900 .
C136 H136 0.9500 .
C137 C138 1.3900 .
C137 H137 0.9500 .
C138 H138 0.9500 .
C139 C140 1.3900 .
C139 C144 1.3900 .
C139 H139 0.9500 .
C140 C141 1.3900 .
C140 H140 0.9500 .
C141 C142 1.3900 .
C141 H141 0.9500 .
C142 C143 1.3900 .
C142 H142 0.9500 .
C143 C144 1.3900 .
C143 H143 0.9500 .
C144 H144 0.9500 .
C145 C146 1.3900 .
C145 C150 1.3900 .
C145 H145 0.9500 .
C146 C147 1.3900 .
C146 H146 0.9500 .
C147 C148 1.3900 .
C147 H147 0.9500 .
C148 C149 1.3900 .
C148 H148 0.9500 .
C149 C150 1.3900 .
C149 H149 0.9500 .
C150 H150 0.9500 .
C151 C153 1.34(3) 7_545
C151 C152 1.45(3) .
C151 H151 0.9500 .
C152 C153 1.31(3) .
C152 H152 0.9500 .
C153 C151 1.34(3) 7_545
C153 H153 0.9500 .
As1 F2 1.668(9) .
As1 F6 1.677(8) .
As1 F5 1.680(8) .
As1 F1 1.683(9) .
As1 F4 1.691(8) .
As1 F3 1.709(8) .
As2 F9 1.668(14) .
As2 F10' 1.684(12) .
As2 F12 1.688(15) .
As2 F12' 1.696(14) .
As2 F8' 1.708(14) .
As2 F11 1.718(14) .
As2 F10 1.734(15) .
As2 F11' 1.735(13) .
As2 F9' 1.737(12) .
As2 F7 1.743(16) .
As2 F7' 1.776(14) .
As2 F8 1.788(15) .
S1 O1 1.425(8) .
S1 O2 1.440(8) .
S1 N200 1.592(9) .
S1 C1A 1.817(9) .
S2 O4 1.413(9) .
S2 O3 1.465(10) .
S2 N200 1.571(10) .
S2 C2A 1.831(10) .
C1A F1A 1.309(13) .
C1A F2A 1.311(13) .
C1A F3A 1.319(13) .
C2A F6A 1.279(16) .
C2A F4A 1.304(16) .
C2A F5A 1.341(17) .
S3 O6 1.422(10) .
S3 O5 1.450(10) .
S3 N201 1.604(11) .
S3 C3A 1.827(10) .
S4 O7 1.419(11) .
S4 O8 1.428(11) .
S4 N201 1.634(11) .
S4 C4A 1.826(10) .
C3A F1B 1.308(16) .
C3A F3B 1.308(16) .
C3A F2B 1.317(16) .
C4A F5B 1.263(16) .
C4A F6B 1.299(17) .
C4A F4B 1.307(17) .
As3 F16 1.669(15) .
As3 F14 1.672(15) .
As3 F13 1.681(14) .
As3 F17 1.688(15) .
As3 F18 1.691(15) .
As3 F15 1.693(15) .

loop_
_geom_torsion_atom_site_label_1
_geom_torsion_atom_site_label_2
_geom_torsion_atom_site_label_3
_geom_torsion_atom_site_label_4
_geom_torsion
_geom_torsion_site_symmetry_1
_geom_torsion_site_symmetry_4
C5 N1 C1 C2 -1.7(19) . .
Fe1 N1 C1 C2 -178.2(10) . .
N1 C1 C2 C3 0(2) . .
C1 C2 C3 C4 1(2) . .
C2 C3 C4 C5 -1(2) . .
C3 C4 C5 N1 0(2) . .
C3 C4 C5 C6 -176.0(13) . .
C1 N1 C5 C4 1.6(19) . .
Fe1 N1 C5 C4 178.5(11) . .
C1 N1 C5 C6 178.0(11) . .
Fe1 N1 C5 C6 -5.1(13) . .
C7 N2 C6 C5 179.5(10) . .
Fe1 N2 C6 C5 6.6(15) . .
C4 C5 C6 N2 175.3(13) . .
N1 C5 C6 N2 -0.9(17) . .
C6 N2 C7 C8 111.3(14) . .
Fe1 N2 C7 C8 -77.0(14) . .
C6 N2 C7 C12 -69.5(17) . .
Fe1 N2 C7 C12 102.2(13) . .
C12 C7 C8 C9 6(2) . .
N2 C7 C8 C9 -175.2(12) . .
C7 C8 C9 C10 -3(2) . .
C8 C9 C10 C11 -2(2) . .
C8 C9 C10 C13 179.4(13) . .
C9 C10 C11 C12 3(2) . .
C13 C10 C11 C12 -178.1(14) . .
C8 C7 C12 C11 -4(2) . .
N2 C7 C12 C11 176.5(13) . .
C10 C11 C12 C7 0(2) . .
C9 C10 C13 C14 -144.4(14) . .
C11 C10 C13 C14 37(2) . .
C9 C10 C13 C22 33.4(19) . .
C11 C10 C13 C22 -145.6(14) . .
C22 C13 C14 C15 1.4(19) . .
C10 C13 C14 C15 179.2(11) . .
C13 C14 C15 C16 178.5(12) . .
C13 C14 C15 C20 -2.2(18) . .
C20 C15 C16 C17 2.0(19) . .
C14 C15 C16 C17 -178.7(12) . .
C15 C16 C17 C18 -1(2) . .
C16 C17 C18 C19 -0.4(19) . .
C16 C17 C18 C23 178.4(11) . .
C17 C18 C19 C20 0.3(18) . .
C23 C18 C19 C20 -178.5(10) . .
C16 C15 C20 C21 -178.7(12) . .
C14 C15 C20 C21 2.0(18) . .
C16 C15 C20 C19 -2.1(17) . .
C14 C15 C20 C19 178.6(10) . .
C18 C19 C20 C15 1.0(17) . .
C18 C19 C20 C21 177.6(11) . .
C15 C20 C21 C22 -0.9(18) . .
C19 C20 C21 C22 -177.4(11) . .
C20 C21 C22 C13 0(2) . .
C14 C13 C22 C21 0(2) . .
C10 C13 C22 C21 -178.0(12) . .
C19 C18 C23 C24 146.7(13) . .
C17 C18 C23 C24 -32.1(17) . .
C19 C18 C23 C28 -33.3(17) . .
C17 C18 C23 C28 147.8(12) . .
C28 C23 C24 C25 2.3(19) . .
C18 C23 C24 C25 -177.8(12) . .
C23 C24 C25 C26 -1(2) . .
C24 C25 C26 C27 -2.6(19) . .
C24 C25 C26 N3 179.0(11) . .
C29 N3 C26 C25 -70.0(14) . .
Fe2 N3 C26 C25 98.7(12) . .
C29 N3 C26 C27 111.6(12) . .
Fe2 N3 C26 C27 -79.8(12) . .
C25 C26 C27 C28 4.8(18) . .
N3 C26 C27 C28 -176.7(11) . .
C26 C27 C28 C23 -3.6(19) . .
C24 C23 C28 C27 0.1(19) . .
C18 C23 C28 C27 -179.8(12) . .
C26 N3 C29 C30 -178.7(9) . .
Fe2 N3 C29 C30 10.8(12) . .
C34 N4 C30 C31 -1.6(17) . .
Fe2 N4 C30 C31 177.6(10) . .
C34 N4 C30 C29 175.8(9) . .
Fe2 N4 C30 C29 -5.0(12) . .
N3 C29 C30 N4 -4.0(15) . .
N3 C29 C30 C31 173.4(11) . .
N4 C30 C31 C32 1.3(19) . .
C29 C30 C31 C32 -175.9(12) . .
C30 C31 C32 C33 1(2) . .
C31 C32 C33 C34 -2(2) . .
C30 N4 C34 C33 0.2(16) . .
Fe2 N4 C34 C33 -179.0(9) . .
C32 C33 C34 N4 1.7(19) . .
C45 N5 C41 C42 2.7(16) . .
Fe2 N5 C41 C42 177.9(9) . .
N5 C41 C42 C43 -4.5(19) . .
C41 C42 C43 C44 4.3(18) . .
C42 C43 C44 C45 -2.8(18) . .
C41 N5 C45 C44 -0.9(16) . .
Fe2 N5 C45 C44 -176.9(9) . .
C41 N5 C45 C46 -176.2(9) . .
Fe2 N5 C45 C46 7.8(11) . .
C43 C44 C45 N5 1.1(17) . .
C43 C44 C45 C46 175.7(11) . .
C47 N6 C46 C45 -179.0(9) . .
Fe2 N6 C46 C45 -7.5(12) . .
N5 C45 C46 N6 -0.2(14) . .
C44 C45 C46 N6 -175.4(10) . .
C46 N6 C47 C48 51.9(13) . .
Fe2 N6 C47 C48 -118.3(10) . .
C46 N6 C47 C52 -131.4(11) . .
Fe2 N6 C47 C52 58.4(12) . .
C52 C47 C48 C49 -3.3(15) . .
N6 C47 C48 C49 173.3(9) . .
C47 C48 C49 C50 -1.4(16) . .
C48 C49 C50 C51 4.9(16) . .
C48 C49 C50 C53 -176.5(10) . .
C49 C50 C51 C52 -3.6(16) . .
C53 C50 C51 C52 177.7(10) . .
C50 C51 C52 C47 -1.0(16) . .
C48 C47 C52 C51 4.6(16) . .
N6 C47 C52 C51 -172.1(9) . .
C49 C50 C53 C54 -37.8(16) . .
C51 C50 C53 C54 140.8(11) . .
C49 C50 C53 C62 144.2(11) . .
C51 C50 C53 C62 -37.1(15) . .
C62 C53 C54 C55 3.4(17) . .
C50 C53 C54 C55 -174.6(10) . .
C53 C54 C55 C56 172.0(11) . .
C53 C54 C55 C60 -1.5(16) . .
C60 C55 C56 C57 -1.3(17) . .
C54 C55 C56 C57 -174.6(11) . .
C55 C56 C57 C58 -1.8(18) . .
C56 C57 C58 C59 0.9(18) . .
C56 C57 C58 C63 -176.3(11) . .
C57 C58 C59 C60 3.0(19) . .
C63 C58 C59 C60 -179.8(11) . .
C56 C55 C60 C59 5.0(17) . .
C54 C55 C60 C59 178.7(10) . .
C56 C55 C60 C61 -175.2(12) . .
C54 C55 C60 C61 -1.5(17) . .
C58 C59 C60 C55 -5.9(18) . .
C58 C59 C60 C61 174.2(13) . .
C55 C60 C61 C62 2.4(19) . .
C59 C60 C61 C62 -177.8(12) . .
C60 C61 C62 C53 0(2) . .
C54 C53 C62 C61 -2.4(18) . .
C50 C53 C62 C61 175.6(11) . .
C59 C58 C63 C64 133.3(14) . .
C57 C58 C63 C64 -49.5(17) . .
C59 C58 C63 C68 -47.1(18) . .
C57 C58 C63 C68 130.1(13) . .
C68 C63 C64 C65 -3(2) . .
C58 C63 C64 C65 176.3(12) . .
C63 C64 C65 C66 1(2) . .
C64 C65 C66 C67 0(2) . .
C64 C65 C66 N7 -177.1(12) . .
C69 N7 C66 C65 -127.1(14) . .
Fe1 N7 C66 C65 56.0(16) 2_655 .
C69 N7 C66 C67 55.3(16) . .
Fe1 N7 C66 C67 -121.6(12) 2_655 .
C65 C66 C67 C68 0(2) . .
N7 C66 C67 C68 177.5(12) . .
C66 C67 C68 C63 -2(2) . .
C64 C63 C68 C67 4(2) . .
C58 C63 C68 C67 -175.9(12) . .
C66 N7 C69 C70 -175.0(10) . .
Fe1 N7 C69 C70 2.4(15) 2_655 .
C74 N8 C70 C71 -1(2) . .
Fe1 N8 C70 C71 -179.0(11) 2_655 .
C74 N8 C70 C69 177.6(11) . .
Fe1 N8 C70 C69 -0.6(15) 2_655 .
N7 C69 C70 N8 -1.1(17) . .
N7 C69 C70 C71 177.2(13) . .
N8 C70 C71 C72 0(2) . .
C69 C70 C71 C72 -178.4(13) . .
C70 C71 C72 C73 4(2) . .
C71 C72 C73 C74 -7(2) . .
C70 N8 C74 C73 -2.0(19) . .
Fe1 N8 C74 C73 175.9(10) 2_655 .
C72 C73 C74 N8 6(2) . .
C85 N9 C81 C82 -2(2) . .
Fe1 N9 C81 C82 178.3(12) . .
N9 C81 C82 C83 1(3) . .
C81 C82 C83 C84 -2(3) . .
C82 C83 C84 C85 3(3) . .
C81 N9 C85 C84 3(2) . .
Fe1 N9 C85 C84 -177.0(12) . .
C81 N9 C85 C86 177.8(12) . .
Fe1 N9 C85 C86 -2.1(16) . .
C83 C84 C85 N9 -4(2) . .
C83 C84 C85 C86 -178.0(15) . .
C87 N10 C86 C85 -177.2(12) . .
Fe1 N10 C86 C85 0.8(17) . .
N9 C85 C86 N10 1(2) . .
C84 C85 C86 N10 175.7(15) . .
C86 N10 C87 C88 -125.2(14) . .
Fe1 N10 C87 C88 57.0(16) . .
C86 N10 C87 C92 56.5(17) . .
Fe1 N10 C87 C92 -121.3(11) . .
C92 C87 C88 C89 0.0(19) . .
N10 C87 C88 C89 -178.3(11) . .
C87 C88 C89 C90 0.9(19) . .
C88 C89 C90 C91 -0.7(19) . .
C88 C89 C90 C94 179.6(12) . .
C89 C90 C91 C92 0(2) . .
C94 C90 C91 C92 179.3(12) . .
C90 C91 C92 C87 1(2) . .
C88 C87 C92 C91 -1.0(19) . .
N10 C87 C92 C91 177.3(11) . .
C97 C93 C94 C95 -5(2) 2_655 .
C97 C93 C94 C90 176.3(12) 2_655 .
C91 C90 C94 C93 142.4(14) . .
C89 C90 C94 C93 -37.9(18) . .
C91 C90 C94 C95 -36.5(19) . .
C89 C90 C94 C95 143.1(13) . .
C93 C94 C95 C96 5(2) . .
C90 C94 C95 C96 -176.5(12) . .
C94 C95 C96 C97 0(2) . .
C95 C96 C97 C97 -4.0(15) . 2_655
C95 C96 C97 C93 174.0(12) . 2_655
C105 N11 C101 C102 -1.0(16) . .
Fe2 N11 C101 C102 173.5(8) . .
N11 C101 C102 C103 -1.0(18) . .
C101 C102 C103 C104 3.1(17) . .
C102 C103 C104 C105 -3.3(17) . .
C101 N11 C105 C104 0.7(16) . .
Fe2 N11 C105 C104 -174.4(9) . .
C101 N11 C105 C106 177.3(9) . .
Fe2 N11 C105 C106 2.1(12) . .
C103 C104 C105 N11 1.4(17) . .
C103 C104 C105 C106 -174.7(11) . .
C107 N12 C106 C105 -177.5(9) . .
Fe2 N12 C106 C105 0.6(14) . .
N11 C105 C106 N12 -1.8(15) . .
C104 C105 C106 N12 174.6(11) . .
C106 N12 C107 C108 -127.7(12) . .
Fe2 N12 C107 C108 54.5(13) . .
C106 N12 C107 C112 51.9(14) . .
Fe2 N12 C107 C112 -125.9(10) . .
C112 C107 C108 C109 0.9(18) . .
N12 C107 C108 C109 -179.5(10) . .
C107 C108 C109 C110 -0.7(18) . .
C108 C109 C110 C111 0(2) . .
C108 C109 C110 C114 179.0(12) . .
C109 C110 C111 C112 1(2) . .
C114 C110 C111 C112 -178.4(13) . .
C110 C111 C112 C107 0(2) . .
C108 C107 C112 C111 -0.3(18) . .
N12 C107 C112 C111 -179.9(11) . .
C117 C113 C114 C115 2(2) 2_655 .
C117 C113 C114 C110 -173.9(13) 2_655 .
C111 C110 C114 C115 142.4(15) . .
C109 C110 C114 C115 -36.6(19) . .
C111 C110 C114 C113 -42(2) . .
C109 C110 C114 C113 139.1(13) . .
C113 C114 C115 C116 0(2) . .
C110 C114 C115 C116 175.7(12) . .
C114 C115 C116 C117 177.7(14) . .
C114 C115 C116 C116 -3.1(16) . 2_655
C115 C116 C117 C113 176.4(13) . 2_655
C116 C116 C117 C113 -2.8(18) 2_655 2_655
C126 C121 C122 C123 0.0 . .
C121 C122 C123 C124 0.0 . .
C122 C123 C124 C125 0.0 . .
C123 C124 C125 C126 0.0 . .
C124 C125 C126 C121 0.0 . .
C122 C121 C126 C125 0.0 . .
C132 C127 C128 C129 0.0 . .
C127 C128 C129 C130 0.0 . .
C128 C129 C130 C131 0.0 . .
C129 C130 C131 C132 0.0 . .
C130 C131 C132 C127 0.0 . .
C128 C127 C132 C131 0.0 . .
C138 C133 C134 C135 0.0 . .
C133 C134 C135 C136 0.0 . .
C134 C135 C136 C137 0.0 . .
C135 C136 C137 C138 0.0 . .
C136 C137 C138 C133 0.0 . .
C134 C133 C138 C137 0.0 . .
C144 C139 C140 C141 0.0 . .
C139 C140 C141 C142 0.0 . .
C140 C141 C142 C143 0.0 . .
C141 C142 C143 C144 0.0 . .
C142 C143 C144 C139 0.0 . .
C140 C139 C144 C143 0.0 . .
C150 C145 C146 C147 0.0 . .
C145 C146 C147 C148 0.0 . .
C146 C147 C148 C149 0.0 . .
C147 C148 C149 C150 0.0 . .
C148 C149 C150 C145 0.0 . .
C146 C145 C150 C149 0.0 . .
C153 C151 C152 C153 -4(4) 7_545 .
C151 C152 C153 C151 4(4) . 7_545
O4 S2 N200 S1 -148.9(11) . .
O3 S2 N200 S1 -13.3(15) . .
C2A S2 N200 S1 96.9(12) . .
O1 S1 N200 S2 -19.6(14) . .
O2 S1 N200 S2 -152.5(10) . .
C1A S1 N200 S2 98.8(11) . .
O1 S1 C1A F1A 63.1(11) . .
O2 S1 C1A F1A -174.0(10) . .
N200 S1 C1A F1A -66.1(11) . .
O1 S1 C1A F2A -56.1(12) . .
O2 S1 C1A F2A 66.8(11) . .
N200 S1 C1A F2A 174.7(10) . .
O1 S1 C1A F3A -176.7(10) . .
O2 S1 C1A F3A -53.8(12) . .
N200 S1 C1A F3A 54.2(11) . .
O4 S2 C2A F6A 56.8(17) . .
O3 S2 C2A F6A -65.8(17) . .
N200 S2 C2A F6A 175.6(15) . .
O4 S2 C2A F4A -179.2(15) . .
O3 S2 C2A F4A 58.2(17) . .
N200 S2 C2A F4A -60.4(17) . .
O4 S2 C2A F5A -62.8(15) . .
O3 S2 C2A F5A 174.7(14) . .
N200 S2 C2A F5A 56.0(14) . .
O6 S3 N201 S4 16.3(17) . .
O5 S3 N201 S4 152.2(12) . .
C3A S3 N201 S4 -96.3(14) . .
O7 S4 N201 S3 158.6(14) . .
O8 S4 N201 S3 25.7(17) . .
C4A S4 N201 S3 -87.4(14) . .
O6 S3 C3A F1B 63.8(16) . .
O5 S3 C3A F1B -59.9(16) . .
N201 S3 C3A F1B -177.3(14) . .
O6 S3 C3A F3B -178.9(14) . .
O5 S3 C3A F3B 57.4(16) . .
N201 S3 C3A F3B -59.9(15) . .
O6 S3 C3A F2B -58.0(16) . .
O5 S3 C3A F2B 178.3(14) . .
N201 S3 C3A F2B 61.0(16) . .
O7 S4 C4A F5B 173.3(16) . .
O8 S4 C4A F5B -58.6(17) . .
N201 S4 C4A F5B 58.3(17) . .
O7 S4 C4A F6B -65.6(17) . .
O8 S4 C4A F6B 62.5(16) . .
N201 S4 C4A F6B 179.4(13) . .
O7 S4 C4A F4B 50.1(18) . .
O8 S4 C4A F4B 178.2(15) . .
N201 S4 C4A F4B -64.9(16) . .
